data_7022512
loop_
_publ_author_name
'Sharma, Rekha'
'Gautam, Prabhat'
'Mobin, Shaikh M.'
'Misra, Rajneesh'

_publ_section_title
;
 \b-Substituted ferrocenyl porphyrins: synthesis, structure, and
 properties.
;
_journal_issue 15
_journal_name_full 'Dalton transactions (Cambridge, England : 2003)'
_journal_page_first 5539
_journal_page_last 5545
_journal_paper_doi 10.1039/c3dt00003f
_journal_volume 42
_journal_year 2013
_chemical_formula_sum 'C76 H58 Fe N4'
_chemical_formula_weight 1082.61
_chemical_name_systematic
;
?
;
_space_group_IT_number 2
_symmetry_cell_setting triclinic
_symmetry_space_group_name_Hall '-P 1'
_symmetry_space_group_name_H-M 'P -1'
_atom_sites_solution_hydrogens geom
_atom_sites_solution_primary direct
_atom_sites_solution_secondary difmap
_audit_creation_method SHELXL-97
_cell_angle_alpha 67.580(3)
_cell_angle_beta 85.727(2)
_cell_angle_gamma 76.999(3)
_cell_formula_units_Z 4
_cell_length_a 15.9593(6)
_cell_length_b 18.1543(6)
_cell_length_c 21.9026(6)
_cell_measurement_reflns_used 9636
_cell_measurement_temperature 150(2)
_cell_measurement_theta_max 28.8638
_cell_measurement_theta_min 2.9875
_cell_volume 5715.4(4)
_computing_cell_refinement 'CrysAlis RED, Oxford Diffraction Ltd.,'
_computing_data_collection 'CrysAlis CCD, Oxford Diffraction Ltd.,'
_computing_data_reduction 'CrysAlis RED, Oxford Diffraction Ltd.,'
_computing_molecular_graphics Ortep3
_computing_publication_material Shelx97
_computing_structure_refinement 'SHELXL-97 (Sheldrick, 1997)'
_computing_structure_solution 'SHELXS-97 (Sheldrick, 1997)'
_diffrn_ambient_temperature 150(2)
_diffrn_detector_area_resol_mean 15.9948
_diffrn_measured_fraction_theta_full 0.998
_diffrn_measured_fraction_theta_max 0.998
_diffrn_measurement_device_type 'OXFORD DIFFRACTION SUPER NOVA'
_diffrn_measurement_method \w/q-scan
_diffrn_radiation_monochromator graphite
_diffrn_radiation_source 'Micro-Focus (Mo) X-ray Source'
_diffrn_radiation_type MoK\a
_diffrn_radiation_wavelength 0.71073
_diffrn_reflns_av_R_equivalents 0.0418
_diffrn_reflns_av_sigmaI/netI 0.0723
_diffrn_reflns_limit_h_max 18
_diffrn_reflns_limit_h_min -18
_diffrn_reflns_limit_k_max 20
_diffrn_reflns_limit_k_min -21
_diffrn_reflns_limit_l_max 26
_diffrn_reflns_limit_l_min -25
_diffrn_reflns_number 41835
_diffrn_reflns_theta_full 25.00
_diffrn_reflns_theta_max 25.00
_diffrn_reflns_theta_min 2.99
_exptl_absorpt_coefficient_mu 0.313
_exptl_absorpt_correction_T_max 0.9371
_exptl_absorpt_correction_T_min 0.9091
_exptl_absorpt_correction_type multi-scan
_exptl_absorpt_process_details
;
CrysAlis RED, Oxford Diffraction Ltd.,
Version 1.171.31.7 (release 18-10-2006 CrysAlis171 .NET)
(compiled Oct 18 2006,16:28:17)
Empirical absorption correction using spherical harmonics,
implemented in SCALE3 ABSPACK scaling algorithm.
;
_exptl_crystal_colour orange
_exptl_crystal_density_diffrn 1.258
_exptl_crystal_density_method 'not measured'
_exptl_crystal_description riding
_exptl_crystal_F_000 2270
_exptl_crystal_size_max 0.31
_exptl_crystal_size_mid 0.28
_exptl_crystal_size_min 0.21
_refine_diff_density_max 0.566
_refine_diff_density_min -0.454
_refine_diff_density_rms 0.060
_refine_ls_extinction_method none
_refine_ls_goodness_of_fit_ref 1.024
_refine_ls_hydrogen_treatment mixed
_refine_ls_matrix_type full
_refine_ls_number_parameters 1479
_refine_ls_number_reflns 20074
_refine_ls_number_restraints 0
_refine_ls_restrained_S_all 1.024
_refine_ls_R_factor_all 0.1051
_refine_ls_R_factor_gt 0.0615
_refine_ls_shift/su_max 0.001
_refine_ls_shift/su_mean 0.000
_refine_ls_structure_factor_coef Fsqd
_refine_ls_weighting_details 'calc w=1/[\s^2^(Fo^2^)+(0.0717P)^2^+2.7824P] where P=(Fo^2^+2Fc^2^)/3'
_refine_ls_weighting_scheme calc
_refine_ls_wR_factor_gt 0.1431
_refine_ls_wR_factor_ref 0.1741
_reflns_number_gt 12895
_reflns_number_total 20074
_reflns_threshold_expression >2sigma(I)
_cod_data_source_file c3dt00003f.txt
_cod_data_source_block rm043
_cod_depositor_comments
;
The following automatic conversions were performed:

'_symmetry_cell_setting' value 'Triclinic' changed to 'triclinic'
according to /home/saulius/struct/CIF-dictionaries/cif_core.dic
dictionary named 'cif_core.dic' version 2.4.2 from 2011-04-26.

Automatic conversion script
Id: cif_fix_values 1891 2012-01-12 08:04:46Z andrius 
;
_cod_original_cell_volume 5715.4(3)
_cod_database_code 7022512

loop_
_symmetry_equiv_pos_as_xyz
'x, y, z'
'-x, -y, -z'

loop_
_atom_site_label
_atom_site_type_symbol
_atom_site_fract_x
_atom_site_fract_y
_atom_site_fract_z
_atom_site_U_iso_or_equiv
_atom_site_adp_type
_atom_site_occupancy
_atom_site_symmetry_multiplicity
_atom_site_calc_flag
_atom_site_refinement_flags
Fe1 Fe 0.09237(3) 0.00737(3) 0.32251(2) 0.03413(14) Uani 1 1 d .
Fe2 Fe 0.60571(3) 0.51069(3) 0.31113(2) 0.03566(15) Uani 1 1 d .
N1 N -0.00098(17) -0.32360(16) -0.18651(12) 0.0298(6) Uani 1 1 d .
N2 N 0.06326(16) -0.23704(15) -0.11692(12) 0.0261(6) Uani 1 1 d .
N3 N 0.17556(17) -0.17403(16) -0.22690(12) 0.0281(6) Uani 1 1 d .
N4 N 0.11178(17) -0.25977(15) -0.29492(12) 0.0288(6) Uani 1 1 d .
N5 N 0.49607(18) 0.16746(16) -0.18897(13) 0.0317(6) Uani 1 1 d .
N6 N 0.55607(16) 0.25993(15) -0.12231(12) 0.0273(6) Uani 1 1 d .
N7 N 0.67412(17) 0.31550(15) -0.22923(12) 0.0272(6) Uani 1 1 d .
N8 N 0.61666(16) 0.22242(15) -0.29367(12) 0.0273(6) Uani 1 1 d .
C1 C -0.0195(2) -0.3597(2) -0.22783(16) 0.0325(8) Uani 1 1 d .
C2 C -0.0806(2) -0.4075(2) -0.19404(16) 0.0358(8) Uani 1 1 d .
H2 H -0.1054 -0.4395 -0.2103 0.043 Uiso 1 1 calc R
C3 C -0.0973(2) -0.3999(2) -0.13504(16) 0.0353(8) Uani 1 1 d .
H3 H -0.1358 -0.4254 -0.1029 0.042 Uiso 1 1 calc R
C4 C -0.0470(2) -0.34689(19) -0.12918(15) 0.0296(7) Uani 1 1 d .
C5 C -0.0441(2) -0.32437(18) -0.07536(15) 0.0288(7) Uani 1 1 d .
C6 C -0.0977(2) -0.36028(19) -0.01754(15) 0.0293(7) Uani 1 1 d .
C7 C -0.1868(2) -0.3354(2) -0.01974(18) 0.0373(8) Uani 1 1 d .
H7 H -0.2147 -0.2951 -0.0590 0.045 Uiso 1 1 calc R
C8 C -0.2351(2) -0.3689(2) 0.0349(2) 0.0458(10) Uani 1 1 d .
H8 H -0.2960 -0.3513 0.0329 0.055 Uiso 1 1 calc R
C9 C -0.1961(3) -0.4273(2) 0.09161(19) 0.0500(10) Uani 1 1 d .
H9 H -0.2296 -0.4495 0.1291 0.060 Uiso 1 1 calc R
C10 C -0.1085(3) -0.4537(2) 0.09408(19) 0.0520(10) Uani 1 1 d .
H10 H -0.0813 -0.4953 0.1330 0.062 Uiso 1 1 calc R
C11 C -0.0596(2) -0.4197(2) 0.03990(17) 0.0432(9) Uani 1 1 d .
H11 H 0.0012 -0.4376 0.0424 0.052 Uiso 1 1 calc R
C12 C 0.0067(2) -0.27205(18) -0.07085(14) 0.0266(7) Uani 1 1 d .
C13 C 0.0047(2) -0.24881(18) -0.01453(15) 0.0281(7) Uani 1 1 d .
H13 H -0.0299 -0.2649 0.0235 0.034 Uiso 1 1 calc R
C14 C 0.06174(19) -0.19967(18) -0.02600(14) 0.0252(7) Uani 1 1 d .
C15 C 0.0790(2) -0.16397(18) 0.01844(15) 0.0275(7) Uani 1 1 d .
C16 C 0.0909(2) -0.13622(19) 0.05760(15) 0.0298(7) Uani 1 1 d .
C17 C 0.1045(2) -0.09874(19) 0.10266(15) 0.0293(7) Uani 1 1 d .
C18 C 0.1557(2) -0.1424(2) 0.15895(17) 0.0413(9) Uani 1 1 d .
C19 C 0.1674(2) -0.1044(2) 0.20078(17) 0.0424(9) Uani 1 1 d .
H19 H 0.2025 -0.1348 0.2392 0.051 Uiso 1 1 calc R
C20 C 0.1296(2) -0.02322(19) 0.18854(15) 0.0288(7) Uani 1 1 d .
C21 C 0.0792(2) 0.0191(2) 0.13189(16) 0.0366(8) Uani 1 1 d .
H21 H 0.0525 0.0747 0.1221 0.044 Uiso 1 1 calc R
C22 C 0.0669(2) -0.0172(2) 0.08935(16) 0.0359(8) Uani 1 1 d .
H22 H 0.0325 0.0136 0.0507 0.043 Uiso 1 1 calc R
C23 C 0.09866(19) -0.19277(18) -0.09101(14) 0.0257(7) Uani 1 1 d .
C24 C 0.16072(19) -0.14780(18) -0.12236(15) 0.0263(7) Uani 1 1 d .
C25 C 0.1957(2) -0.10309(18) -0.08857(14) 0.0258(7) Uani 1 1 d .
C26 C 0.1587(2) -0.02233(19) -0.09943(15) 0.0325(8) Uani 1 1 d .
H26 H 0.1122 0.0058 -0.1300 0.039 Uiso 1 1 calc R
C27 C 0.1893(2) 0.0178(2) -0.06581(17) 0.0389(9) Uani 1 1 d .
H27 H 0.1637 0.0732 -0.0734 0.047 Uiso 1 1 calc R
C28 C 0.2567(2) -0.0229(2) -0.02152(16) 0.0382(8) Uani 1 1 d .
H28 H 0.2763 0.0039 0.0026 0.046 Uiso 1 1 calc R
C29 C 0.2956(2) -0.1023(2) -0.01199(17) 0.0385(8) Uani 1 1 d .
H29 H 0.3429 -0.1299 0.0179 0.046 Uiso 1 1 calc R
C30 C 0.2656(2) -0.1420(2) -0.04618(16) 0.0340(8) Uani 1 1 d .
H30 H 0.2934 -0.1964 -0.0404 0.041 Uiso 1 1 calc R
C31 C 0.1967(2) -0.14094(18) -0.18424(15) 0.0294(7) Uani 1 1 d .
C32 C 0.2635(2) -0.0994(2) -0.21535(16) 0.0345(8) Uani 1 1 d .
H32 H 0.2909 -0.0703 -0.1978 0.041 Uiso 1 1 calc R
C33 C 0.2816(2) -0.1082(2) -0.27386(16) 0.0355(8) Uani 1 1 d .
H33 H 0.3239 -0.0868 -0.3042 0.043 Uiso 1 1 calc R
C34 C 0.2261(2) -0.15528(18) -0.28207(15) 0.0287(7) Uani 1 1 d .
C35 C 0.2221(2) -0.17740(18) -0.33603(14) 0.0283(7) Uani 1 1 d .
C36 C 0.2844(2) -0.15095(19) -0.39038(15) 0.0305(7) Uani 1 1 d .
C37 C 0.2725(2) -0.0717(2) -0.43672(16) 0.0407(9) Uani 1 1 d .
H37 H 0.2237 -0.0318 -0.4343 0.049 Uiso 1 1 calc R
C38 C 0.3320(3) -0.0508(2) -0.48663(17) 0.0482(10) Uani 1 1 d .
H38 H 0.3235 0.0035 -0.5181 0.058 Uiso 1 1 calc R
C39 C 0.4027(3) -0.1075(2) -0.49104(17) 0.0468(10) Uani 1 1 d .
H39 H 0.4434 -0.0928 -0.5250 0.056 Uiso 1 1 calc R
C40 C 0.4136(3) -0.1858(2) -0.44574(19) 0.0497(10) Uani 1 1 d .
H40 H 0.4619 -0.2258 -0.4488 0.060 Uiso 1 1 calc R
C41 C 0.3555(2) -0.2073(2) -0.39585(18) 0.0427(9) Uani 1 1 d .
H41 H 0.3645 -0.2619 -0.3647 0.051 Uiso 1 1 calc R
C42 C 0.1662(2) -0.22407(19) -0.34213(15) 0.0298(7) Uani 1 1 d .
C43 C 0.1610(2) -0.2417(2) -0.40109(15) 0.0358(8) Uani 1 1 d .
H43 H 0.1921 -0.2232 -0.4408 0.043 Uiso 1 1 calc R
C44 C 0.1039(2) -0.2889(2) -0.38810(16) 0.0370(8) Uani 1 1 d .
H44 H 0.0865 -0.3108 -0.4170 0.044 Uiso 1 1 calc R
C45 C 0.0732(2) -0.30079(19) -0.32178(15) 0.0308(7) Uani 1 1 d .
C46 C 0.0147(2) -0.34991(19) -0.29030(15) 0.0299(7) Uani 1 1 d .
C47 C -0.0144(2) -0.3977(2) -0.32434(15) 0.0317(8) Uani 1 1 d .
C48 C -0.0798(3) -0.3618(2) -0.37021(18) 0.0485(10) Uani 1 1 d .
H48 H -0.1060 -0.3059 -0.3813 0.058 Uiso 1 1 calc R
C49 C -0.1084(3) -0.4060(2) -0.40065(19) 0.0541(11) Uani 1 1 d .
H49 H -0.1541 -0.3804 -0.4322 0.065 Uiso 1 1 calc R
C50 C -0.0710(3) -0.4864(2) -0.38528(17) 0.0452(10) Uani 1 1 d .
H50 H -0.0902 -0.5165 -0.4065 0.054 Uiso 1 1 calc R
C51 C -0.0061(3) -0.5235(2) -0.33955(19) 0.0511(10) Uani 1 1 d .
H51 H 0.0193 -0.5796 -0.3285 0.061 Uiso 1 1 calc R
C52 C 0.0228(2) -0.4792(2) -0.30901(18) 0.0447(9) Uani 1 1 d .
H52 H 0.0684 -0.5051 -0.2774 0.054 Uiso 1 1 calc R
C53 C 0.1440(2) 0.01860(19) 0.23168(15) 0.0299(7) Uani 1 1 d .
C54 C 0.2097(2) -0.0092(2) 0.28079(16) 0.0362(8) Uani 1 1 d .
H54 H 0.2513 -0.0590 0.2926 0.043 Uiso 1 1 calc R
C55 C 0.2021(2) 0.0506(2) 0.30896(17) 0.0423(9) Uani 1 1 d .
H55 H 0.2382 0.0479 0.3427 0.051 Uiso 1 1 calc R
C56 C 0.1325(2) 0.1143(2) 0.27872(17) 0.0417(9) Uani 1 1 d .
H56 H 0.1127 0.1618 0.2887 0.050 Uiso 1 1 calc R
C57 C 0.0967(2) 0.0957(2) 0.23072(16) 0.0366(8) Uani 1 1 d .
H57 H 0.0490 0.1289 0.2025 0.044 Uiso 1 1 calc R
C58 C 0.0825(3) -0.1006(2) 0.39642(18) 0.0471(9) Uani 1 1 d .
H58 H 0.1261 -0.1491 0.4105 0.056 Uiso 1 1 calc R
C59 C 0.0691(3) -0.0377(3) 0.42159(18) 0.0530(10) Uani 1 1 d .
H59 H 0.1021 -0.0363 0.4553 0.064 Uiso 1 1 calc R
C60 C -0.0019(3) 0.0222(2) 0.38758(19) 0.0539(11) Uani 1 1 d .
H60 H -0.0254 0.0715 0.3943 0.065 Uiso 1 1 calc R
C61 C -0.0323(3) -0.0033(2) 0.34185(19) 0.0518(10) Uani 1 1 d .
H61 H -0.0800 0.0255 0.3125 0.062 Uiso 1 1 calc R
C62 C 0.0203(2) -0.0790(2) 0.34717(18) 0.0454(9) Uani 1 1 d .
H62 H 0.0147 -0.1100 0.3218 0.055 Uiso 1 1 calc R
C63 C 0.4834(2) 0.12438(19) -0.22638(15) 0.0313(7) Uani 1 1 d .
C64 C 0.4223(2) 0.0773(2) -0.19221(16) 0.0364(8) Uani 1 1 d .
H64 H 0.4007 0.0416 -0.2063 0.044 Uiso 1 1 calc R
C65 C 0.3999(2) 0.0916(2) -0.13609(16) 0.0357(8) Uani 1 1 d .
H65 H 0.3596 0.0684 -0.1046 0.043 Uiso 1 1 calc R
C66 C 0.4476(2) 0.14791(19) -0.13273(15) 0.0298(7) Uani 1 1 d .
C67 C 0.4477(2) 0.17428(18) -0.08070(15) 0.0288(7) Uani 1 1 d .
C68 C 0.3923(2) 0.14108(19) -0.02280(16) 0.0307(8) Uani 1 1 d .
C69 C 0.3037(2) 0.1698(2) -0.02485(18) 0.0386(8) Uani 1 1 d .
H69 H 0.2764 0.2101 -0.0643 0.046 Uiso 1 1 calc R
C70 C 0.2550(2) 0.1395(2) 0.0311(2) 0.0467(10) Uani 1 1 d .
H70 H 0.1946 0.1599 0.0296 0.056 Uiso 1 1 calc R
C71 C 0.2932(3) 0.0806(2) 0.08811(19) 0.0476(10) Uani 1 1 d .
H71 H 0.2596 0.0606 0.1261 0.057 Uiso 1 1 calc R
C72 C 0.3800(3) 0.0507(2) 0.08996(18) 0.0515(10) Uani 1 1 d .
H72 H 0.4066 0.0090 0.1291 0.062 Uiso 1 1 calc R
C73 C 0.4294(2) 0.0808(2) 0.03516(17) 0.0443(9) Uani 1 1 d .
H73 H 0.4898 0.0598 0.0373 0.053 Uiso 1 1 calc R
C74 C 0.49810(19) 0.22689(18) -0.07682(14) 0.0249(7) Uani 1 1 d .
C75 C 0.4961(2) 0.25111(18) -0.02089(15) 0.0290(7) Uani 1 1 d .
H75 H 0.4608 0.2362 0.0169 0.035 Uiso 1 1 calc R
C76 C 0.5539(2) 0.29892(18) -0.03239(14) 0.0267(7) Uani 1 1 d .
C77 C 0.5734(2) 0.33327(18) 0.01271(15) 0.0297(7) Uani 1 1 d .
C78 C 0.5886(2) 0.35838(19) 0.05299(15) 0.0318(8) Uani 1 1 d .
C79 C 0.6059(2) 0.39398(19) 0.09780(15) 0.0297(7) Uani 1 1 d .
C80 C 0.5696(2) 0.4744(2) 0.08728(18) 0.0440(9) Uani 1 1 d .
H80 H 0.5320 0.5060 0.0505 0.053 Uiso 1 1 calc R
C81 C 0.5868(2) 0.5095(2) 0.12911(17) 0.0440(9) Uani 1 1 d .
H81 H 0.5605 0.5650 0.1206 0.053 Uiso 1 1 calc R
C82 C 0.6411(2) 0.46674(19) 0.18303(15) 0.0301(7) Uani 1 1 d .
C83 C 0.6782(3) 0.3864(2) 0.19349(18) 0.0487(10) Uani 1 1 d .
H83 H 0.7166 0.3551 0.2298 0.058 Uiso 1 1 calc R
C84 C 0.6600(3) 0.3511(2) 0.15156(18) 0.0521(11) Uani 1 1 d .
H84 H 0.6857 0.2955 0.1602 0.063 Uiso 1 1 calc R
C85 C 0.59168(19) 0.30452(18) -0.09696(14) 0.0259(7) Uani 1 1 d .
C86 C 0.6547(2) 0.34883(18) -0.12821(15) 0.0270(7) Uani 1 1 d .
C87 C 0.6892(2) 0.39505(18) -0.09521(15) 0.0288(7) Uani 1 1 d .
C88 C 0.6521(2) 0.4759(2) -0.10731(17) 0.0383(8) Uani 1 1 d .
H88 H 0.6055 0.5033 -0.1379 0.046 Uiso 1 1 calc R
C89 C 0.6830(2) 0.5171(2) -0.07488(17) 0.0423(9) Uani 1 1 d .
H89 H 0.6571 0.5726 -0.0830 0.051 Uiso 1 1 calc R
C90 C 0.7509(2) 0.4778(2) -0.03092(17) 0.0394(9) Uani 1 1 d .
H90 H 0.7711 0.5055 -0.0079 0.047 Uiso 1 1 calc R
C91 C 0.7895(2) 0.3982(2) -0.02050(17) 0.0401(9) Uani 1 1 d .
H91 H 0.8371 0.3713 0.0091 0.048 Uiso 1 1 calc R
C92 C 0.7592(2) 0.3572(2) -0.05302(16) 0.0357(8) Uani 1 1 d .
H92 H 0.7869 0.3025 -0.0462 0.043 Uiso 1 1 calc R
C93 C 0.6914(2) 0.35346(18) -0.18917(15) 0.0284(7) Uani 1 1 d .
C94 C 0.7544(2) 0.3988(2) -0.22192(17) 0.0369(8) Uani 1 1 d .
H94 H 0.7787 0.4315 -0.2061 0.044 Uiso 1 1 calc R
C95 C 0.7741(2) 0.3878(2) -0.27950(16) 0.0362(8) Uani 1 1 d .
H95 H 0.8143 0.4115 -0.3109 0.043 Uiso 1 1 calc R
C96 C 0.7242(2) 0.33453(19) -0.28484(15) 0.0302(7) Uani 1 1 d .
C97 C 0.7258(2) 0.30638(18) -0.33612(15) 0.0282(7) Uani 1 1 d .
C98 C 0.7907(2) 0.3306(2) -0.38891(16) 0.0370(8) Uani 1 1 d .
C99 C 0.8772(2) 0.3027(2) -0.3738(2) 0.0514(10) Uani 1 1 d .
H99 H 0.8954 0.2685 -0.3298 0.062 Uiso 1 1 calc R
C100 C 0.9377(3) 0.3241(3) -0.4221(3) 0.0807(17) Uani 1 1 d .
H100 H 0.9972 0.3046 -0.4109 0.097 Uiso 1 1 calc R
C101 C 0.9132(4) 0.3731(4) -0.4860(3) 0.093(2) Uani 1 1 d .
H101 H 0.9550 0.3883 -0.5189 0.112 Uiso 1 1 calc R
C102 C 0.8289(5) 0.3993(3) -0.5012(2) 0.0862(18) Uani 1 1 d .
H102 H 0.8117 0.4324 -0.5456 0.103 Uiso 1 1 calc R
C103 C 0.7656(3) 0.3791(2) -0.45354(19) 0.0591(11) Uani 1 1 d .
H103 H 0.7064 0.3985 -0.4654 0.071 Uiso 1 1 calc R
C104 C 0.6744(2) 0.25456(18) -0.33990(15) 0.0281(7) Uani 1 1 d .
C105 C 0.6794(2) 0.22440(19) -0.39335(15) 0.0334(8) Uani 1 1 d .
H105 H 0.7142 0.2383 -0.4315 0.040 Uiso 1 1 calc R
C106 C 0.6256(2) 0.1734(2) -0.37819(16) 0.0343(8) Uani 1 1 d .
H106 H 0.6150 0.1437 -0.4033 0.041 Uiso 1 1 calc R
C107 C 0.5866(2) 0.17213(19) -0.31604(15) 0.0287(7) Uani 1 1 d .
C108 C 0.5262(2) 0.12491(19) -0.28439(15) 0.0312(7) Uani 1 1 d .
C109 C 0.5063(2) 0.0682(2) -0.31427(15) 0.0312(8) Uani 1 1 d .
C110 C 0.5623(2) -0.0063(2) -0.30272(17) 0.0419(9) Uani 1 1 d .
H110 H 0.6120 -0.0214 -0.2758 0.050 Uiso 1 1 calc R
C111 C 0.5460(2) -0.0587(2) -0.33028(18) 0.0470(10) Uani 1 1 d .
H111 H 0.5850 -0.1095 -0.3223 0.056 Uiso 1 1 calc R
C112 C 0.4744(2) -0.0383(2) -0.36895(17) 0.0409(9) Uani 1 1 d .
H112 H 0.4637 -0.0746 -0.3878 0.049 Uiso 1 1 calc R
C113 C 0.4183(2) 0.0351(2) -0.38029(17) 0.0419(9) Uani 1 1 d .
H113 H 0.3683 0.0496 -0.4068 0.050 Uiso 1 1 calc R
C114 C 0.4345(2) 0.0882(2) -0.35302(16) 0.0386(8) Uani 1 1 d .
H114 H 0.3954 0.1390 -0.3613 0.046 Uiso 1 1 calc R
C115 C 0.6616(2) 0.5087(2) 0.22433(15) 0.0346(8) Uani 1 1 d .
C116 C 0.6226(2) 0.5897(2) 0.21829(16) 0.0399(9) Uani 1 1 d .
H116 H 0.5783 0.6255 0.1877 0.048 Uiso 1 1 calc R
C117 C 0.6606(3) 0.6083(2) 0.26516(18) 0.0483(10) Uani 1 1 d .
H117 H 0.6462 0.6583 0.2719 0.058 Uiso 1 1 calc R
C118 C 0.7232(3) 0.5401(3) 0.30006(19) 0.0515(10) Uani 1 1 d .
H118 H 0.7591 0.5362 0.3343 0.062 Uiso 1 1 calc R
C119 C 0.7244(2) 0.4774(2) 0.27603(17) 0.0429(9) Uani 1 1 d .
H119 H 0.7604 0.4244 0.2916 0.051 Uiso 1 1 calc R
C120 C 0.5301(2) 0.4271(2) 0.34208(18) 0.0438(9) Uani 1 1 d .
H120 H 0.5288 0.3873 0.3241 0.053 Uiso 1 1 calc R
C121 C 0.4787(2) 0.5067(2) 0.32130(19) 0.0469(9) Uani 1 1 d .
H121 H 0.4367 0.5299 0.2868 0.056 Uiso 1 1 calc R
C122 C 0.5008(2) 0.5458(2) 0.36082(19) 0.0483(10) Uani 1 1 d .
H122 H 0.4759 0.5999 0.3576 0.058 Uiso 1 1 calc R
C123 C 0.5657(3) 0.4910(2) 0.40556(18) 0.0474(10) Uani 1 1 d .
H123 H 0.5928 0.5016 0.4376 0.057 Uiso 1 1 calc R
C124 C 0.5839(3) 0.4169(2) 0.39464(18) 0.0476(10) Uani 1 1 d .
H124 H 0.6248 0.3690 0.4183 0.057 Uiso 1 1 calc R
H7N H 0.634(2) 0.276(2) -0.2178(18) 0.059(11) Uiso 1 1 d .
H2N H 0.046(3) -0.288(2) -0.1964(19) 0.076(13) Uiso 1 1 d .
H3N H 0.134(2) -0.211(2) -0.2180(18) 0.061(12) Uiso 1 1 d .
H5N H 0.538(3) 0.205(3) -0.200(2) 0.079(14) Uiso 1 1 d .
C501 C 0.8349(3) 0.6246(3) 0.4247(2) 0.0733(13) Uani 1 1 d .
H50A H 0.8592 0.6587 0.4410 0.110 Uiso 1 1 calc R
H50B H 0.8409 0.6431 0.3766 0.110 Uiso 1 1 calc R
H50C H 0.8655 0.5677 0.4452 0.110 Uiso 1 1 calc R
C502 C 0.7411(3) 0.6313(2) 0.44196(19) 0.0469(10) Uani 1 1 d .
C503 C 0.6793(3) 0.6813(2) 0.3948(2) 0.0553(11) Uani 1 1 d .
H503 H 0.6960 0.7116 0.3515 0.066 Uiso 1 1 calc R
C504 C 0.5929(3) 0.6875(3) 0.4102(3) 0.0685(13) Uani 1 1 d .
H504 H 0.5506 0.7211 0.3771 0.082 Uiso 1 1 calc R
C505 C 0.5679(3) 0.6459(3) 0.4726(3) 0.0693(13) Uani 1 1 d .
H505 H 0.5085 0.6516 0.4830 0.083 Uiso 1 1 calc R
C506 C 0.6279(3) 0.5961(3) 0.5201(2) 0.0651(12) Uani 1 1 d .
H506 H 0.6108 0.5670 0.5636 0.078 Uiso 1 1 calc R
C507 C 0.7142(3) 0.5885(3) 0.5041(2) 0.0553(11) Uani 1 1 d .
H507 H 0.7561 0.5527 0.5368 0.066 Uiso 1 1 calc R
C401 C 0.8182(4) 0.8602(3) 0.2669(2) 0.0914(17) Uani 1 1 d .
H40A H 0.8584 0.8944 0.2653 0.137 Uiso 1 1 calc R
H40B H 0.8059 0.8295 0.3131 0.137 Uiso 1 1 calc R
H40C H 0.7647 0.8947 0.2439 0.137 Uiso 1 1 calc R
C402 C 0.8568(3) 0.8027(3) 0.2347(2) 0.0655(12) Uani 1 1 d .
C403 C 0.9442(3) 0.7907(3) 0.2202(2) 0.0682(13) Uani 1 1 d .
H403 H 0.9791 0.8203 0.2309 0.082 Uiso 1 1 calc R
C404 C 0.9807(4) 0.7368(3) 0.1908(3) 0.0853(15) Uani 1 1 d .
H404 H 1.0402 0.7306 0.1807 0.102 Uiso 1 1 calc R
C405 C 0.9338(4) 0.6926(3) 0.1759(2) 0.0854(16) Uani 1 1 d .
H405 H 0.9604 0.6546 0.1564 0.102 Uiso 1 1 calc R
C406 C 0.8476(4) 0.7026(3) 0.1890(2) 0.0760(14) Uani 1 1 d .
H406 H 0.8140 0.6722 0.1782 0.091 Uiso 1 1 calc R
C407 C 0.8097(3) 0.7575(3) 0.2181(2) 0.0697(13) Uani 1 1 d .
H407 H 0.7498 0.7643 0.2269 0.084 Uiso 1 1 calc R
C301 C 0.3524(3) 0.2072(3) 0.4488(3) 0.0930(17) Uani 1 1 d .
H30A H 0.3945 0.1668 0.4819 0.139 Uiso 1 1 calc R
H30B H 0.3496 0.2614 0.4493 0.139 Uiso 1 1 calc R
H30C H 0.3697 0.2072 0.4049 0.139 Uiso 1 1 calc R
C302 C 0.2662(3) 0.1862(2) 0.4644(2) 0.0577(11) Uani 1 1 d .
C303 C 0.2282(3) 0.1615(2) 0.4235(2) 0.0540(11) Uani 1 1 d .
H303 H 0.2561 0.1599 0.3840 0.065 Uiso 1 1 calc R
C304 C 0.1495(3) 0.1388(2) 0.4390(2) 0.0606(12) Uani 1 1 d .
H304 H 0.1242 0.1212 0.4105 0.073 Uiso 1 1 calc R
C305 C 0.1082(3) 0.1417(3) 0.4953(2) 0.0650(12) Uani 1 1 d .
H305 H 0.0544 0.1261 0.5061 0.078 Uiso 1 1 calc R
C306 C 0.1448(3) 0.1674(3) 0.5360(2) 0.0681(13) Uani 1 1 d .
H306 H 0.1157 0.1704 0.5747 0.082 Uiso 1 1 calc R
C307 C 0.2237(3) 0.1889(3) 0.5214(2) 0.0623(12) Uani 1 1 d .
H307 H 0.2491 0.2056 0.5505 0.075 Uiso 1 1 calc R
C201 C 0.3243(6) 0.3598(4) 0.2754(3) 0.162(3) Uani 1 1 d .
H20A H 0.2883 0.4110 0.2466 0.242 Uiso 1 1 calc R
H20B H 0.3762 0.3708 0.2884 0.242 Uiso 1 1 calc R
H20C H 0.2921 0.3345 0.3149 0.242 Uiso 1 1 calc R
C202 C 0.3487(5) 0.3049(3) 0.2403(3) 0.096(2) Uani 1 1 d .
C203 C 0.4342(4) 0.2916(4) 0.2174(3) 0.0915(17) Uani 1 1 d .
H203 H 0.4762 0.3154 0.2271 0.110 Uiso 1 1 calc R
C204 C 0.4541(5) 0.2433(4) 0.1808(3) 0.108(2) Uani 1 1 d .
H204 H 0.5106 0.2353 0.1640 0.130 Uiso 1 1 calc R
C205 C 0.3960(8) 0.2063(4) 0.1676(3) 0.138(4) Uani 1 1 d .
H205 H 0.4108 0.1747 0.1408 0.166 Uiso 1 1 calc R
C206 C 0.3204(6) 0.2157(5) 0.1926(3) 0.120(3) Uani 1 1 d .
H206 H 0.2813 0.1867 0.1862 0.144 Uiso 1 1 calc R
C207 C 0.2933(4) 0.2640(4) 0.2273(3) 0.0932(18) Uani 1 1 d .
H207 H 0.2359 0.2699 0.2429 0.112 Uiso 1 1 calc R

loop_
_atom_site_aniso_label
_atom_site_aniso_U_11
_atom_site_aniso_U_22
_atom_site_aniso_U_33
_atom_site_aniso_U_23
_atom_site_aniso_U_13
_atom_site_aniso_U_12
Fe1 0.0379(3) 0.0351(3) 0.0323(3) -0.0167(2) 0.0002(2) -0.0063(2)
Fe2 0.0402(3) 0.0372(3) 0.0350(3) -0.0195(2) 0.0002(2) -0.0081(2)
N1 0.0311(16) 0.0360(15) 0.0295(15) -0.0165(13) 0.0027(12) -0.0147(13)
N2 0.0288(15) 0.0284(14) 0.0249(14) -0.0112(12) 0.0009(11) -0.0115(12)
N3 0.0330(16) 0.0312(15) 0.0276(14) -0.0162(12) 0.0046(12) -0.0136(13)
N4 0.0322(16) 0.0315(15) 0.0282(14) -0.0139(12) 0.0005(12) -0.0124(12)
N5 0.0345(17) 0.0382(16) 0.0310(15) -0.0178(13) 0.0047(12) -0.0175(14)
N6 0.0302(15) 0.0282(14) 0.0268(14) -0.0113(12) -0.0013(11) -0.0106(12)
N7 0.0283(15) 0.0302(15) 0.0272(14) -0.0126(12) 0.0039(11) -0.0124(12)
N8 0.0279(15) 0.0299(14) 0.0268(14) -0.0117(12) -0.0009(11) -0.0093(12)
C1 0.0326(19) 0.0367(19) 0.0342(19) -0.0173(16) -0.0021(15) -0.0111(16)
C2 0.037(2) 0.043(2) 0.040(2) -0.0238(17) 0.0058(16) -0.0199(17)
C3 0.034(2) 0.043(2) 0.041(2) -0.0235(17) 0.0073(15) -0.0197(16)
C4 0.0309(19) 0.0314(18) 0.0299(18) -0.0134(15) 0.0036(14) -0.0108(15)
C5 0.0299(19) 0.0286(17) 0.0306(18) -0.0128(15) 0.0021(14) -0.0093(15)
C6 0.035(2) 0.0287(17) 0.0316(18) -0.0165(16) 0.0076(15) -0.0142(15)
C7 0.034(2) 0.0364(19) 0.050(2) -0.0229(18) 0.0068(16) -0.0138(16)
C8 0.040(2) 0.048(2) 0.065(3) -0.035(2) 0.018(2) -0.0206(19)
C9 0.061(3) 0.056(3) 0.048(2) -0.029(2) 0.027(2) -0.034(2)
C10 0.060(3) 0.054(2) 0.039(2) -0.0108(19) 0.0149(19) -0.024(2)
C11 0.042(2) 0.047(2) 0.040(2) -0.0121(19) 0.0103(17) -0.0168(18)
C12 0.0282(18) 0.0283(17) 0.0256(17) -0.0118(14) -0.0006(13) -0.0069(14)
C13 0.0320(19) 0.0291(17) 0.0262(17) -0.0123(14) 0.0021(14) -0.0093(15)
C14 0.0256(17) 0.0259(16) 0.0251(16) -0.0114(14) -0.0007(13) -0.0038(14)
C15 0.0275(18) 0.0285(17) 0.0265(17) -0.0094(15) 0.0012(13) -0.0081(14)
C16 0.0306(19) 0.0298(18) 0.0294(18) -0.0117(15) -0.0010(14) -0.0060(15)
C17 0.0269(18) 0.0331(18) 0.0315(18) -0.0135(15) 0.0023(14) -0.0116(15)
C18 0.050(2) 0.038(2) 0.038(2) -0.0177(17) -0.0139(17) -0.0032(18)
C19 0.054(2) 0.037(2) 0.036(2) -0.0140(17) -0.0169(17) -0.0013(18)
C20 0.0325(19) 0.0315(18) 0.0265(17) -0.0142(15) 0.0013(14) -0.0089(15)
C21 0.040(2) 0.0334(19) 0.039(2) -0.0195(17) -0.0040(16) -0.0011(16)
C22 0.038(2) 0.039(2) 0.0313(19) -0.0154(16) -0.0083(15) -0.0034(16)
C23 0.0281(18) 0.0245(16) 0.0260(17) -0.0104(14) -0.0004(13) -0.0064(14)
C24 0.0260(18) 0.0270(17) 0.0291(17) -0.0134(14) 0.0014(13) -0.0073(14)
C25 0.0289(18) 0.0276(17) 0.0280(17) -0.0156(14) 0.0048(14) -0.0118(14)
C26 0.037(2) 0.0324(18) 0.0312(18) -0.0119(15) 0.0007(15) -0.0133(16)
C27 0.053(2) 0.0276(18) 0.043(2) -0.0180(17) 0.0090(18) -0.0160(17)
C28 0.047(2) 0.045(2) 0.037(2) -0.0234(18) 0.0061(17) -0.0234(18)
C29 0.035(2) 0.044(2) 0.042(2) -0.0184(18) -0.0050(16) -0.0133(17)
C30 0.036(2) 0.0298(18) 0.040(2) -0.0163(16) -0.0027(16) -0.0077(15)
C31 0.0324(19) 0.0294(17) 0.0324(18) -0.0154(15) 0.0025(14) -0.0125(15)
C32 0.038(2) 0.0390(19) 0.0374(19) -0.0195(17) 0.0069(15) -0.0230(16)
C33 0.041(2) 0.040(2) 0.0337(19) -0.0174(16) 0.0120(15) -0.0220(17)
C34 0.0306(19) 0.0300(17) 0.0293(18) -0.0140(15) 0.0031(14) -0.0096(15)
C35 0.0337(19) 0.0264(17) 0.0243(17) -0.0092(14) 0.0011(14) -0.0060(14)
C36 0.040(2) 0.0338(18) 0.0267(17) -0.0165(15) 0.0058(14) -0.0181(16)
C37 0.049(2) 0.037(2) 0.036(2) -0.0114(17) 0.0025(17) -0.0147(18)
C38 0.069(3) 0.049(2) 0.031(2) -0.0087(18) 0.0048(19) -0.034(2)
C39 0.063(3) 0.061(3) 0.038(2) -0.031(2) 0.0195(19) -0.040(2)
C40 0.050(2) 0.053(2) 0.062(3) -0.037(2) 0.025(2) -0.023(2)
C41 0.047(2) 0.0337(19) 0.048(2) -0.0163(18) 0.0140(18) -0.0130(17)
C42 0.037(2) 0.0313(18) 0.0240(17) -0.0119(15) 0.0040(14) -0.0116(15)
C43 0.040(2) 0.048(2) 0.0267(18) -0.0186(17) 0.0084(15) -0.0179(17)
C44 0.045(2) 0.046(2) 0.0297(18) -0.0215(17) 0.0033(16) -0.0184(18)
C45 0.037(2) 0.0325(18) 0.0280(18) -0.0143(15) 0.0002(14) -0.0127(15)
C46 0.0330(19) 0.0333(18) 0.0316(18) -0.0191(15) 0.0015(14) -0.0110(15)
C47 0.033(2) 0.040(2) 0.0295(18) -0.0166(16) 0.0044(15) -0.0169(16)
C48 0.058(3) 0.040(2) 0.052(2) -0.0195(19) -0.013(2) -0.0112(19)
C49 0.059(3) 0.060(3) 0.055(3) -0.027(2) -0.014(2) -0.022(2)
C50 0.057(3) 0.060(3) 0.038(2) -0.029(2) 0.0127(19) -0.037(2)
C51 0.068(3) 0.042(2) 0.056(3) -0.030(2) 0.011(2) -0.018(2)
C52 0.048(2) 0.046(2) 0.046(2) -0.0233(19) -0.0027(18) -0.0100(19)
C53 0.0347(19) 0.0319(18) 0.0264(17) -0.0120(15) 0.0016(14) -0.0121(15)
C54 0.034(2) 0.045(2) 0.0345(19) -0.0187(17) -0.0007(15) -0.0105(17)
C55 0.048(2) 0.052(2) 0.038(2) -0.0263(19) -0.0040(17) -0.0152(19)
C56 0.054(2) 0.039(2) 0.042(2) -0.0237(18) -0.0012(18) -0.0143(19)
C57 0.048(2) 0.0328(19) 0.0320(19) -0.0142(16) -0.0033(16) -0.0092(17)
C58 0.052(3) 0.038(2) 0.041(2) -0.0094(18) 0.0061(19) -0.0032(18)
C59 0.064(3) 0.065(3) 0.036(2) -0.021(2) 0.0075(19) -0.023(2)
C60 0.060(3) 0.048(2) 0.055(3) -0.025(2) 0.025(2) -0.011(2)
C61 0.041(2) 0.050(2) 0.054(3) -0.010(2) 0.0042(19) -0.008(2)
C62 0.050(2) 0.049(2) 0.043(2) -0.0211(19) 0.0077(18) -0.0167(19)
C63 0.0331(19) 0.0361(19) 0.0322(18) -0.0178(16) 0.0022(14) -0.0140(15)
C64 0.040(2) 0.043(2) 0.039(2) -0.0234(17) 0.0062(16) -0.0226(17)
C65 0.036(2) 0.046(2) 0.0361(19) -0.0205(17) 0.0076(15) -0.0237(17)
C66 0.0288(18) 0.0350(18) 0.0312(18) -0.0156(16) 0.0034(14) -0.0129(15)
C67 0.0267(18) 0.0294(17) 0.0328(18) -0.0135(15) 0.0017(14) -0.0080(14)
C68 0.036(2) 0.0327(18) 0.0351(19) -0.0206(16) 0.0062(15) -0.0172(16)
C69 0.039(2) 0.0361(19) 0.048(2) -0.0228(18) 0.0080(17) -0.0128(17)
C70 0.041(2) 0.047(2) 0.066(3) -0.035(2) 0.022(2) -0.0207(19)
C71 0.060(3) 0.057(3) 0.046(2) -0.032(2) 0.025(2) -0.038(2)
C72 0.057(3) 0.063(3) 0.037(2) -0.014(2) 0.0066(19) -0.028(2)
C73 0.041(2) 0.055(2) 0.038(2) -0.0144(19) 0.0071(17) -0.0215(19)
C74 0.0246(17) 0.0252(16) 0.0260(17) -0.0098(14) -0.0007(13) -0.0068(14)
C75 0.0321(19) 0.0306(17) 0.0277(17) -0.0138(15) 0.0012(14) -0.0081(15)
C76 0.0296(18) 0.0266(16) 0.0269(17) -0.0133(14) -0.0014(13) -0.0055(14)
C77 0.0327(19) 0.0274(17) 0.0301(18) -0.0112(15) 0.0030(14) -0.0089(15)
C78 0.0324(19) 0.0358(19) 0.0308(18) -0.0151(16) 0.0005(14) -0.0097(15)
C79 0.0318(19) 0.0341(18) 0.0292(18) -0.0163(15) 0.0020(14) -0.0115(15)
C80 0.044(2) 0.048(2) 0.044(2) -0.0267(19) -0.0151(17) 0.0035(18)
C81 0.048(2) 0.040(2) 0.050(2) -0.0283(19) -0.0141(18) 0.0045(18)
C82 0.0299(19) 0.0343(18) 0.0279(18) -0.0126(15) 0.0008(14) -0.0085(15)
C83 0.068(3) 0.036(2) 0.041(2) -0.0157(18) -0.024(2) 0.0015(19)
C84 0.076(3) 0.0289(19) 0.052(2) -0.0178(19) -0.021(2) -0.002(2)
C85 0.0265(18) 0.0243(16) 0.0271(17) -0.0096(14) -0.0016(13) -0.0054(14)
C86 0.0294(18) 0.0255(16) 0.0278(17) -0.0106(14) -0.0002(14) -0.0080(14)
C87 0.0311(19) 0.0289(17) 0.0323(18) -0.0144(15) 0.0046(14) -0.0142(15)
C88 0.046(2) 0.0319(19) 0.039(2) -0.0141(17) -0.0017(17) -0.0102(17)
C89 0.057(3) 0.0311(19) 0.047(2) -0.0208(18) 0.0060(19) -0.0175(18)
C90 0.044(2) 0.048(2) 0.043(2) -0.0272(19) 0.0094(17) -0.0255(18)
C91 0.032(2) 0.049(2) 0.049(2) -0.0252(19) -0.0011(16) -0.0145(17)
C92 0.037(2) 0.0324(18) 0.043(2) -0.0178(17) -0.0047(16) -0.0082(16)
C93 0.0288(18) 0.0290(17) 0.0316(18) -0.0133(15) 0.0010(14) -0.0113(14)
C94 0.039(2) 0.040(2) 0.044(2) -0.0231(17) 0.0103(16) -0.0206(17)
C95 0.038(2) 0.0368(19) 0.042(2) -0.0171(17) 0.0120(16) -0.0226(16)
C96 0.0313(19) 0.0294(17) 0.0307(18) -0.0105(15) 0.0023(14) -0.0098(15)
C97 0.0314(19) 0.0256(16) 0.0262(17) -0.0078(14) 0.0033(14) -0.0077(14)
C98 0.049(2) 0.037(2) 0.038(2) -0.0230(17) 0.0151(16) -0.0225(17)
C99 0.039(2) 0.053(2) 0.077(3) -0.038(2) 0.024(2) -0.0225(19)
C100 0.068(3) 0.095(4) 0.130(5) -0.088(4) 0.059(3) -0.051(3)
C101 0.126(5) 0.109(5) 0.105(5) -0.085(4) 0.083(4) -0.090(4)
C102 0.153(6) 0.079(4) 0.050(3) -0.033(3) 0.045(3) -0.067(4)
C103 0.086(3) 0.055(3) 0.041(2) -0.018(2) 0.019(2) -0.029(2)
C104 0.0285(18) 0.0299(17) 0.0257(17) -0.0096(14) 0.0019(14) -0.0082(14)
C105 0.036(2) 0.0394(19) 0.0285(18) -0.0154(16) 0.0057(15) -0.0117(16)
C106 0.035(2) 0.043(2) 0.0340(19) -0.0213(17) 0.0014(15) -0.0134(16)
C107 0.0285(18) 0.0312(17) 0.0283(17) -0.0113(15) -0.0004(14) -0.0095(15)
C108 0.0312(19) 0.0385(19) 0.0302(18) -0.0172(16) -0.0014(14) -0.0114(16)
C109 0.0327(19) 0.041(2) 0.0296(18) -0.0186(16) 0.0067(14) -0.0188(16)
C110 0.041(2) 0.047(2) 0.046(2) -0.0243(19) -0.0035(17) -0.0112(18)
C111 0.049(2) 0.045(2) 0.056(2) -0.031(2) 0.0037(19) -0.0099(19)
C112 0.053(2) 0.045(2) 0.040(2) -0.0248(18) 0.0099(18) -0.0282(19)
C113 0.044(2) 0.051(2) 0.041(2) -0.0207(19) -0.0026(17) -0.0232(19)
C114 0.042(2) 0.039(2) 0.044(2) -0.0225(18) -0.0029(17) -0.0126(17)
C115 0.038(2) 0.042(2) 0.0312(19) -0.0177(16) 0.0033(15) -0.0180(17)
C116 0.055(2) 0.039(2) 0.0318(19) -0.0152(17) 0.0003(16) -0.0177(18)
C117 0.063(3) 0.046(2) 0.051(2) -0.029(2) 0.001(2) -0.021(2)
C118 0.051(3) 0.073(3) 0.050(2) -0.037(2) -0.001(2) -0.027(2)
C119 0.040(2) 0.058(2) 0.039(2) -0.0253(19) -0.0007(17) -0.0131(19)
C120 0.045(2) 0.042(2) 0.048(2) -0.0215(19) 0.0037(18) -0.0087(18)
C121 0.044(2) 0.046(2) 0.050(2) -0.018(2) 0.0043(18) -0.0095(19)
C122 0.050(2) 0.043(2) 0.055(2) -0.025(2) 0.015(2) -0.0078(19)
C123 0.060(3) 0.049(2) 0.037(2) -0.0223(19) 0.0098(19) -0.013(2)
C124 0.060(3) 0.038(2) 0.039(2) -0.0125(18) 0.0048(19) -0.0039(19)
C501 0.054(3) 0.090(4) 0.089(4) -0.043(3) 0.017(2) -0.027(3)
C502 0.048(2) 0.057(2) 0.050(2) -0.029(2) 0.007(2) -0.023(2)
C503 0.068(3) 0.047(2) 0.056(3) -0.022(2) -0.002(2) -0.019(2)
C504 0.061(3) 0.048(3) 0.096(4) -0.024(3) -0.022(3) -0.007(2)
C505 0.059(3) 0.069(3) 0.103(4) -0.054(3) 0.016(3) -0.024(3)
C506 0.070(3) 0.083(3) 0.061(3) -0.037(3) 0.017(3) -0.041(3)
C507 0.057(3) 0.067(3) 0.049(3) -0.024(2) -0.006(2) -0.023(2)
C401 0.123(5) 0.079(4) 0.070(3) -0.026(3) 0.012(3) -0.023(3)
C402 0.087(4) 0.063(3) 0.039(2) -0.007(2) 0.003(2) -0.022(3)
C403 0.070(3) 0.073(3) 0.061(3) -0.012(3) -0.002(2) -0.035(3)
C404 0.082(4) 0.080(4) 0.081(4) -0.016(3) 0.009(3) -0.020(3)
C405 0.125(5) 0.069(3) 0.060(3) -0.019(3) 0.021(3) -0.031(4)
C406 0.097(4) 0.079(4) 0.058(3) -0.019(3) -0.006(3) -0.039(3)
C407 0.071(3) 0.075(3) 0.061(3) -0.011(3) -0.002(2) -0.036(3)
C301 0.073(4) 0.093(4) 0.106(4) -0.025(3) 0.002(3) -0.027(3)
C302 0.050(3) 0.044(2) 0.078(3) -0.022(2) -0.006(2) -0.008(2)
C303 0.064(3) 0.050(2) 0.056(3) -0.029(2) 0.006(2) -0.014(2)
C304 0.080(3) 0.052(3) 0.059(3) -0.028(2) 0.000(2) -0.019(2)
C305 0.077(3) 0.059(3) 0.065(3) -0.025(2) 0.011(2) -0.026(2)
C306 0.078(4) 0.070(3) 0.055(3) -0.027(2) 0.010(2) -0.013(3)
C307 0.072(3) 0.063(3) 0.060(3) -0.035(2) -0.008(2) -0.007(2)
C201 0.239(10) 0.090(5) 0.109(6) -0.009(4) 0.020(6) 0.001(6)
C202 0.163(7) 0.044(3) 0.057(3) -0.001(3) 0.001(4) -0.004(4)
C203 0.097(5) 0.089(4) 0.083(4) -0.012(3) 0.008(3) -0.047(4)
C204 0.118(6) 0.100(5) 0.092(5) -0.025(4) 0.029(4) -0.024(4)
C205 0.272(12) 0.087(5) 0.063(4) -0.016(4) 0.029(6) -0.085(7)
C206 0.163(8) 0.117(6) 0.062(4) 0.009(4) -0.014(4) -0.064(6)
C207 0.072(4) 0.086(4) 0.083(4) 0.010(4) -0.001(3) -0.014(3)

loop_
_atom_type_symbol
_atom_type_description
_atom_type_scat_dispersion_real
_atom_type_scat_dispersion_imag
_atom_type_scat_source
C C 0.0033 0.0016 'International Tables Vol C Tables 4.2.6.8 and 6.1.1.4'
H H 0.0000 0.0000 'International Tables Vol C Tables 4.2.6.8 and 6.1.1.4'
N N 0.0061 0.0033 'International Tables Vol C Tables 4.2.6.8 and 6.1.1.4'
Fe Fe 0.3463 0.8444 'International Tables Vol C Tables 4.2.6.8 and 6.1.1.4'

loop_
_geom_angle_atom_site_label_1
_geom_angle_atom_site_label_2
_geom_angle_atom_site_label_3
_geom_angle
C54 Fe1 C55 40.85(13)
C54 Fe1 C62 120.82(14)
C55 Fe1 C62 156.30(15)
C54 Fe1 C56 68.44(14)
C55 Fe1 C56 40.23(14)
C62 Fe1 C56 162.08(15)
C54 Fe1 C60 161.94(15)
C55 Fe1 C60 125.21(15)
C62 Fe1 C60 67.94(15)
C56 Fe1 C60 108.13(15)
C54 Fe1 C61 155.99(14)
C55 Fe1 C61 161.87(15)
C62 Fe1 C61 40.40(14)
C56 Fe1 C61 125.38(15)
C60 Fe1 C61 40.36(15)
C54 Fe1 C58 107.74(15)
C55 Fe1 C58 121.56(15)
C62 Fe1 C58 40.22(14)
C56 Fe1 C58 156.28(15)
C60 Fe1 C58 67.83(15)
C61 Fe1 C58 67.70(15)
C54 Fe1 C59 125.06(15)
C55 Fe1 C59 108.11(15)
C62 Fe1 C59 68.00(15)
C56 Fe1 C59 121.14(14)
C60 Fe1 C59 40.28(15)
C61 Fe1 C59 67.83(16)
C58 Fe1 C59 40.55(14)
C54 Fe1 C57 68.26(14)
C55 Fe1 C57 67.80(14)
C62 Fe1 C57 125.34(14)
C56 Fe1 C57 40.47(12)
C60 Fe1 C57 121.45(15)
C61 Fe1 C57 108.31(15)
C58 Fe1 C57 161.87(13)
C59 Fe1 C57 156.16(15)
C54 Fe1 C53 40.81(12)
C55 Fe1 C53 68.56(13)
C62 Fe1 C53 107.44(13)
C56 Fe1 C53 68.66(13)
C60 Fe1 C53 156.15(15)
C61 Fe1 C53 120.92(15)
C58 Fe1 C53 124.73(13)
C59 Fe1 C53 161.82(15)
C57 Fe1 C53 40.75(12)
C117 Fe2 C116 40.55(13)
C117 Fe2 C120 167.46(15)
C116 Fe2 C120 129.29(14)
C117 Fe2 C118 40.17(15)
C116 Fe2 C118 67.75(15)
C120 Fe2 C118 151.18(16)
C117 Fe2 C121 129.04(16)
C116 Fe2 C121 107.90(15)
C120 Fe2 C121 40.52(14)
C118 Fe2 C121 167.48(15)
C117 Fe2 C123 117.04(14)
C116 Fe2 C123 149.53(14)
C120 Fe2 C123 68.46(15)
C118 Fe2 C123 109.17(15)
C121 Fe2 C123 68.20(16)
C117 Fe2 C124 150.38(15)
C116 Fe2 C124 168.26(13)
C120 Fe2 C124 40.73(14)
C118 Fe2 C124 118.37(17)
C121 Fe2 C124 68.23(15)
C123 Fe2 C124 40.69(14)
C117 Fe2 C119 68.50(16)
C116 Fe2 C119 68.40(15)
C120 Fe2 C119 117.54(15)
C118 Fe2 C119 40.77(14)
C121 Fe2 C119 150.08(14)
C123 Fe2 C119 130.31(15)
C124 Fe2 C119 109.04(15)
C117 Fe2 C122 108.07(15)
C116 Fe2 C122 116.83(15)
C120 Fe2 C122 68.23(14)
C118 Fe2 C122 129.61(15)
C121 Fe2 C122 40.63(14)
C123 Fe2 C122 40.23(14)
C124 Fe2 C122 68.03(15)
C119 Fe2 C122 168.30(14)
C117 Fe2 C115 68.64(13)
C116 Fe2 C115 40.78(13)
C120 Fe2 C115 108.11(13)
C118 Fe2 C115 68.34(13)
C121 Fe2 C115 116.67(14)
C123 Fe2 C115 168.80(15)
C124 Fe2 C115 129.93(13)
C119 Fe2 C115 40.80(13)
C122 Fe2 C115 149.66(15)
C4 N1 C1 110.0(3)
C4 N1 H2N 126(2)
C1 N1 H2N 124(2)
C12 N2 C23 106.0(2)
C34 N3 C31 109.9(3)
C34 N3 H3N 124(2)
C31 N3 H3N 126(2)
C42 N4 C45 105.1(2)
C66 N5 C63 110.1(3)
C66 N5 H5N 125(2)
C63 N5 H5N 125(2)
C74 N6 C85 106.1(2)
C96 N7 C93 109.7(3)
C96 N7 H7N 125(2)
C93 N7 H7N 125(2)
C104 N8 C107 105.0(2)
N1 C1 C46 126.3(3)
N1 C1 C2 106.3(3)
C46 C1 C2 127.5(3)
C3 C2 C1 108.7(3)
C3 C2 H2 125.6
C1 C2 H2 125.6
C2 C3 C4 108.4(3)
C2 C3 H3 125.8
C4 C3 H3 125.8
N1 C4 C5 126.7(3)
N1 C4 C3 106.6(3)
C5 C4 C3 126.7(3)
C4 C5 C12 125.4(3)
C4 C5 C6 116.7(3)
C12 C5 C6 117.9(3)
C11 C6 C7 118.2(3)
C11 C6 C5 120.4(3)
C7 C6 C5 121.5(3)
C8 C7 C6 120.4(3)
C8 C7 H7 119.8
C6 C7 H7 119.8
C9 C8 C7 120.6(4)
C9 C8 H8 119.7
C7 C8 H8 119.7
C8 C9 C10 119.7(4)
C8 C9 H9 120.2
C10 C9 H9 120.2
C9 C10 C11 120.1(4)
C9 C10 H10 120.0
C11 C10 H10 120.0
C6 C11 C10 121.1(4)
C6 C11 H11 119.5
C10 C11 H11 119.5
N2 C12 C5 126.4(3)
N2 C12 C13 110.8(3)
C5 C12 C13 122.8(3)
C14 C13 C12 107.3(3)
C14 C13 H13 126.4
C12 C13 H13 126.4
C13 C14 C15 124.6(3)
C13 C14 C23 105.8(2)
C15 C14 C23 129.6(3)
C16 C15 C14 176.9(3)
C15 C16 C17 177.3(3)
C18 C17 C22 118.9(3)
C18 C17 C16 121.3(3)
C22 C17 C16 119.8(3)
C19 C18 C17 119.6(3)
C18 C19 C20 122.3(3)
C18 C19 H19 118.9
C20 C19 H19 118.9
C21 C20 C19 117.0(3)
C21 C20 C53 120.3(3)
C19 C20 C53 122.6(3)
C22 C21 C20 121.8(3)
C22 C21 H21 119.1
C20 C21 H21 119.1
C21 C22 C17 120.4(3)
C21 C22 H22 119.8
C17 C22 H22 119.8
N2 C23 C24 124.5(3)
N2 C23 C14 110.2(3)
C24 C23 C14 125.3(3)
C23 C24 C31 125.9(3)
C23 C24 C25 119.6(3)
C31 C24 C25 114.5(3)
C30 C25 C26 119.1(3)
C30 C25 C24 120.2(3)
C26 C25 C24 120.7(3)
C25 C26 C27 120.4(3)
C25 C26 H26 119.8
C27 C26 H26 119.8
C28 C27 C26 119.8(3)
C28 C27 H27 120.1
C26 C27 H27 120.1
C27 C28 C29 120.2(3)
C27 C28 H28 119.9
C29 C28 H28 119.9
C28 C29 C30 119.8(3)
C28 C29 H29 120.1
C30 C29 H29 120.1
C25 C30 C29 120.5(3)
C25 C30 H30 119.8
C29 C30 H30 119.8
N3 C31 C24 127.1(3)
N3 C31 C32 106.1(3)
C24 C31 C32 126.8(3)
C33 C32 C31 109.0(3)
C33 C32 H32 125.5
C31 C32 H32 125.5
C32 C33 C34 108.0(3)
C32 C33 H33 126.0
C34 C33 H33 126.0
N3 C34 C35 126.0(3)
N3 C34 C33 106.9(3)
C35 C34 C33 127.0(3)
C34 C35 C42 125.2(3)
C34 C35 C36 116.7(3)
C42 C35 C36 118.1(3)
C41 C36 C37 118.3(3)
C41 C36 C35 119.2(3)
C37 C36 C35 122.4(3)
C36 C37 C38 119.9(3)
C36 C37 H37 120.0
C38 C37 H37 120.0
C39 C38 C37 120.9(4)
C39 C38 H38 119.5
C37 C38 H38 119.5
C40 C39 C38 118.9(3)
C40 C39 H39 120.5
C38 C39 H39 120.5
C39 C40 C41 120.9(4)
C39 C40 H40 119.6
C41 C40 H40 119.6
C40 C41 C36 121.0(3)
C40 C41 H41 119.5
C36 C41 H41 119.5
N4 C42 C35 125.8(3)
N4 C42 C43 111.1(3)
C35 C42 C43 123.1(3)
C44 C43 C42 106.1(3)
C44 C43 H43 127.0
C42 C43 H43 127.0
C43 C44 C45 107.3(3)
C43 C44 H44 126.3
C45 C44 H44 126.3
N4 C45 C46 126.1(3)
N4 C45 C44 110.4(3)
C46 C45 C44 123.5(3)
C1 C46 C45 125.1(3)
C1 C46 C47 115.7(3)
C45 C46 C47 119.2(3)
C48 C47 C52 118.6(3)
C48 C47 C46 120.6(3)
C52 C47 C46 120.8(3)
C47 C48 C49 121.0(3)
C47 C48 H48 119.5
C49 C48 H48 119.5
C50 C49 C48 119.9(4)
C50 C49 H49 120.0
C48 C49 H49 120.0
C51 C50 C49 120.2(3)
C51 C50 H50 119.9
C49 C50 H50 119.9
C50 C51 C52 120.0(4)
C50 C51 H51 120.0
C52 C51 H51 120.0
C47 C52 C51 120.3(3)
C47 C52 H52 119.8
C51 C52 H52 119.8
C54 C53 C57 106.9(3)
C54 C53 C20 126.5(3)
C57 C53 C20 126.6(3)
C54 C53 Fe1 68.98(18)
C57 C53 Fe1 69.50(18)
C20 C53 Fe1 128.0(2)
C55 C54 C53 108.0(3)
C55 C54 Fe1 69.6(2)
C53 C54 Fe1 70.20(19)
C55 C54 H54 126.0
C53 C54 H54 126.0
Fe1 C54 H54 125.8
C56 C55 C54 108.5(3)
C56 C55 Fe1 70.0(2)
C54 C55 Fe1 69.6(2)
C56 C55 H55 125.7
C54 C55 H55 125.7
Fe1 C55 H55 126.3
C55 C56 C57 108.1(3)
C55 C56 Fe1 69.8(2)
C57 C56 Fe1 70.14(19)
C55 C56 H56 126.0
C57 C56 H56 126.0
Fe1 C56 H56 125.7
C56 C57 C53 108.5(3)
C56 C57 Fe1 69.4(2)
C53 C57 Fe1 69.74(18)
C56 C57 H57 125.7
C53 C57 H57 125.7
Fe1 C57 H57 126.7
C62 C58 C59 108.1(3)
C62 C58 Fe1 69.7(2)
C59 C58 Fe1 69.8(2)
C62 C58 H58 125.9
C59 C58 H58 125.9
Fe1 C58 H58 126.2
C60 C59 C58 107.6(3)
C60 C59 Fe1 69.7(2)
C58 C59 Fe1 69.6(2)
C60 C59 H59 126.2
C58 C59 H59 126.2
Fe1 C59 H59 126.1
C59 C60 C61 108.2(3)
C59 C60 Fe1 70.0(2)
C61 C60 Fe1 69.9(2)
C59 C60 H60 125.9
C61 C60 H60 125.9
Fe1 C60 H60 125.8
C60 C61 C62 108.0(4)
C60 C61 Fe1 69.8(2)
C62 C61 Fe1 69.6(2)
C60 C61 H61 126.0
C62 C61 H61 126.0
Fe1 C61 H61 126.2
C58 C62 C61 108.1(3)
C58 C62 Fe1 70.1(2)
C61 C62 Fe1 70.0(2)
C58 C62 H62 126.0
C61 C62 H62 126.0
Fe1 C62 H62 125.5
N5 C63 C108 125.9(3)
N5 C63 C64 106.4(3)
C108 C63 C64 127.6(3)
C65 C64 C63 108.8(3)
C65 C64 H64 125.6
C63 C64 H64 125.6
C64 C65 C66 108.0(3)
C64 C65 H65 126.0
C66 C65 H65 126.0
N5 C66 C67 127.0(3)
N5 C66 C65 106.7(3)
C67 C66 C65 126.2(3)
C66 C67 C74 125.5(3)
C66 C67 C68 117.2(3)
C74 C67 C68 117.2(3)
C73 C68 C69 118.3(3)
C73 C68 C67 119.9(3)
C69 C68 C67 121.8(3)
C68 C69 C70 120.0(3)
C68 C69 H69 120.0
C70 C69 H69 120.0
C71 C70 C69 120.8(4)
C71 C70 H70 119.6
C69 C70 H70 119.6
C72 C71 C70 119.6(3)
C72 C71 H71 120.2
C70 C71 H71 120.2
C71 C72 C73 120.4(4)
C71 C72 H72 119.8
C73 C72 H72 119.8
C72 C73 C68 121.0(4)
C72 C73 H73 119.5
C68 C73 H73 119.5
N6 C74 C67 126.4(3)
N6 C74 C75 110.7(2)
C67 C74 C75 122.8(3)
C76 C75 C74 107.2(3)
C76 C75 H75 126.4
C74 C75 H75 126.4
C75 C76 C77 124.5(3)
C75 C76 C85 106.2(2)
C77 C76 C85 129.4(3)
C78 C77 C76 176.5(3)
C77 C78 C79 176.1(3)
C84 C79 C80 117.2(3)
C84 C79 C78 122.3(3)
C80 C79 C78 120.5(3)
C81 C80 C79 121.1(3)
C81 C80 H80 119.5
C79 C80 H80 119.5
C80 C81 C82 121.9(3)
C80 C81 H81 119.0
C82 C81 H81 119.0
C81 C82 C83 117.2(3)
C81 C82 C115 119.8(3)
C83 C82 C115 122.8(3)
C82 C83 C84 120.6(3)
C82 C83 H83 119.7
C84 C83 H83 119.7
C79 C84 C83 122.0(3)
C79 C84 H84 119.0
C83 C84 H84 119.0
N6 C85 C86 124.8(3)
N6 C85 C76 109.9(3)
C86 C85 C76 125.2(3)
C93 C86 C85 125.3(3)
C93 C86 C87 114.7(3)
C85 C86 C87 119.9(3)
C92 C87 C88 119.2(3)
C92 C87 C86 120.0(3)
C88 C87 C86 120.7(3)
C87 C88 C89 120.1(3)
C87 C88 H88 119.9
C89 C88 H88 119.9
C90 C89 C88 120.1(3)
C90 C89 H89 119.9
C88 C89 H89 119.9
C91 C90 C89 119.7(3)
C91 C90 H90 120.1
C89 C90 H90 120.1
C90 C91 C92 120.2(3)
C90 C91 H91 119.9
C92 C91 H91 119.9
C87 C92 C91 120.5(3)
C87 C92 H92 119.8
C91 C92 H92 119.8
N7 C93 C86 127.3(3)
N7 C93 C94 106.6(3)
C86 C93 C94 126.1(3)
C95 C94 C93 108.7(3)
C95 C94 H94 125.6
C93 C94 H94 125.6
C94 C95 C96 108.2(3)
C94 C95 H95 125.9
C96 C95 H95 125.9
N7 C96 C97 126.4(3)
N7 C96 C95 106.7(3)
C97 C96 C95 126.9(3)
C96 C97 C104 125.0(3)
C96 C97 C98 116.5(3)
C104 C97 C98 118.4(3)
C99 C98 C103 118.8(4)
C99 C98 C97 119.9(3)
C103 C98 C97 121.3(3)
C98 C99 C100 120.5(5)
C98 C99 H99 119.7
C100 C99 H99 119.7
C101 C100 C99 120.8(5)
C101 C100 H100 119.6
C99 C100 H100 119.6
C102 C101 C100 118.9(5)
C102 C101 H101 120.5
C100 C101 H101 120.5
C101 C102 C103 121.9(5)
C101 C102 H102 119.0
C103 C102 H102 119.0
C98 C103 C102 119.0(5)
C98 C103 H103 120.5
C102 C103 H103 120.5
N8 C104 C97 125.7(3)
N8 C104 C105 110.6(3)
C97 C104 C105 123.7(3)
C106 C105 C104 106.7(3)
C106 C105 H105 126.7
C104 C105 H105 126.7
C105 C106 C107 106.7(3)
C105 C106 H106 126.7
C107 C106 H106 126.7
N8 C107 C108 125.9(3)
N8 C107 C106 111.0(3)
C108 C107 C106 123.1(3)
C63 C108 C107 125.6(3)
C63 C108 C109 116.5(3)
C107 C108 C109 117.9(3)
C114 C109 C110 118.6(3)
C114 C109 C108 122.2(3)
C110 C109 C108 119.2(3)
C111 C110 C109 120.3(3)
C111 C110 H110 119.9
C109 C110 H110 119.9
C112 C111 C110 120.8(3)
C112 C111 H111 119.6
C110 C111 H111 119.6
C111 C112 C113 119.4(3)
C111 C112 H112 120.3
C113 C112 H112 120.3
C112 C113 C114 120.1(3)
C112 C113 H113 119.9
C114 C113 H113 119.9
C109 C114 C113 120.8(3)
C109 C114 H114 119.6
C113 C114 H114 119.6
C116 C115 C119 107.0(3)
C116 C115 C82 125.6(3)
C119 C115 C82 127.3(3)
C116 C115 Fe2 69.03(18)
C119 C115 Fe2 69.30(19)
C82 C115 Fe2 127.8(2)
C117 C116 C115 108.7(3)
C117 C116 Fe2 69.7(2)
C115 C116 Fe2 70.19(19)
C117 C116 H116 125.6
C115 C116 H116 125.6
Fe2 C116 H116 126.1
C118 C117 C116 107.9(3)
C118 C117 Fe2 70.1(2)
C116 C117 Fe2 69.8(2)
C118 C117 H117 126.1
C116 C117 H117 126.1
Fe2 C117 H117 125.7
C117 C118 C119 108.9(3)
C117 C118 Fe2 69.8(2)
C119 C118 Fe2 69.8(2)
C117 C118 H118 125.5
C119 C118 H118 125.5
Fe2 C118 H118 126.5
C118 C119 C115 107.4(3)
C118 C119 Fe2 69.4(2)
C115 C119 Fe2 69.9(2)
C118 C119 H119 126.3
C115 C119 H119 126.3
Fe2 C119 H119 126.0
C121 C120 C124 107.9(3)
C121 C120 Fe2 69.8(2)
C124 C120 Fe2 69.8(2)
C121 C120 H120 126.0
C124 C120 H120 126.0
Fe2 C120 H120 125.9
C120 C121 C122 108.0(3)
C120 C121 Fe2 69.6(2)
C122 C121 Fe2 69.9(2)
C120 C121 H121 126.0
C122 C121 H121 126.0
Fe2 C121 H121 126.0
C123 C122 C121 108.2(3)
C123 C122 Fe2 69.7(2)
C121 C122 Fe2 69.5(2)
C123 C122 H122 125.9
C121 C122 H122 125.9
Fe2 C122 H122 126.5
C122 C123 C124 108.1(3)
C122 C123 Fe2 70.1(2)
C124 C123 Fe2 69.7(2)
C122 C123 H123 125.9
C124 C123 H123 125.9
Fe2 C123 H123 125.8
C123 C124 C120 107.8(3)
C123 C124 Fe2 69.6(2)
C120 C124 Fe2 69.4(2)
C123 C124 H124 126.1
C120 C124 H124 126.1
Fe2 C124 H124 126.5
C502 C501 H50A 109.5
C502 C501 H50B 109.5
H50A C501 H50B 109.5
C502 C501 H50C 109.5
H50A C501 H50C 109.5
H50B C501 H50C 109.5
C507 C502 C503 118.1(4)
C507 C502 C501 122.0(4)
C503 C502 C501 119.9(4)
C502 C503 C504 120.2(4)
C502 C503 H503 119.9
C504 C503 H503 119.9
C505 C504 C503 120.5(4)
C505 C504 H504 119.7
C503 C504 H504 119.7
C506 C505 C504 120.3(5)
C506 C505 H505 119.9
C504 C505 H505 119.9
C505 C506 C507 119.0(4)
C505 C506 H506 120.5
C507 C506 H506 120.5
C502 C507 C506 121.8(4)
C502 C507 H507 119.1
C506 C507 H507 119.1
C402 C401 H40A 109.5
C402 C401 H40B 109.5
H40A C401 H40B 109.5
C402 C401 H40C 109.5
H40A C401 H40C 109.5
H40B C401 H40C 109.5
C407 C402 C403 116.7(5)
C407 C402 C401 122.6(5)
C403 C402 C401 120.7(5)
C404 C403 C402 121.0(5)
C404 C403 H403 119.5
C402 C403 H403 119.5
C405 C404 C403 121.3(5)
C405 C404 H404 119.3
C403 C404 H404 119.3
C404 C405 C406 119.6(5)
C404 C405 H405 120.2
C406 C405 H405 120.2
C405 C406 C407 119.7(5)
C405 C406 H406 120.2
C407 C406 H406 120.2
C402 C407 C406 121.7(5)
C402 C407 H407 119.2
C406 C407 H407 119.2
C302 C301 H30A 109.5
C302 C301 H30B 109.5
H30A C301 H30B 109.5
C302 C301 H30C 109.5
H30A C301 H30C 109.5
H30B C301 H30C 109.5
C303 C302 C307 118.5(4)
C303 C302 C301 120.5(4)
C307 C302 C301 121.0(4)
C302 C303 C304 120.9(4)
C302 C303 H303 119.5
C304 C303 H303 119.5
C305 C304 C303 120.0(4)
C305 C304 H304 120.0
C303 C304 H304 120.0
C306 C305 C304 119.6(5)
C306 C305 H305 120.2
C304 C305 H305 120.2
C305 C306 C307 120.6(4)
C305 C306 H306 119.7
C307 C306 H306 119.7
C306 C307 C302 120.3(4)
C306 C307 H307 119.8
C302 C307 H307 119.8
C202 C201 H20A 109.5
C202 C201 H20B 109.5
H20A C201 H20B 109.5
C202 C201 H20C 109.5
H20A C201 H20C 109.5
H20B C201 H20C 109.5
C207 C202 C203 117.2(6)
C207 C202 C201 123.9(8)
C203 C202 C201 119.0(8)
C204 C203 C202 117.8(6)
C204 C203 H203 121.1
C202 C203 H203 121.1
C205 C204 C203 122.7(7)
C205 C204 H204 118.6
C203 C204 H204 118.6
C206 C205 C204 117.8(8)
C206 C205 H205 121.1
C204 C205 H205 121.1
C205 C206 C207 124.2(8)
C205 C206 H206 117.9
C207 C206 H206 117.9
C206 C207 C202 120.2(7)
C206 C207 H207 119.9
C202 C207 H207 119.9

loop_
_geom_bond_atom_site_label_1
_geom_bond_atom_site_label_2
_geom_bond_distance
Fe1 C54 2.033(3)
Fe1 C55 2.034(4)
Fe1 C62 2.036(4)
Fe1 C56 2.036(4)
Fe1 C60 2.040(4)
Fe1 C61 2.040(4)
Fe1 C58 2.042(4)
Fe1 C59 2.044(4)
Fe1 C57 2.046(3)
Fe1 C53 2.050(3)
Fe2 C117 2.032(4)
Fe2 C116 2.033(3)
Fe2 C120 2.035(4)
Fe2 C118 2.035(4)
Fe2 C121 2.037(4)
Fe2 C123 2.038(3)
Fe2 C124 2.040(4)
Fe2 C119 2.041(4)
Fe2 C122 2.043(4)
Fe2 C115 2.049(3)
N1 C4 1.376(4)
N1 C1 1.384(4)
N1 H2N 1.05(4)
N2 C12 1.368(4)
N2 C23 1.374(4)
N3 C34 1.375(4)
N3 C31 1.384(4)
N3 H3N 1.00(4)
N4 C42 1.361(4)
N4 C45 1.369(4)
N5 C66 1.375(4)
N5 C63 1.382(4)
N5 H5N 1.00(4)
N6 C74 1.366(4)
N6 C85 1.372(4)
N7 C96 1.378(4)
N7 C93 1.380(4)
N7 H7N 1.02(4)
N8 C104 1.367(4)
N8 C107 1.370(4)
C1 C46 1.396(4)
C1 C2 1.427(4)
C2 C3 1.353(4)
C2 H2 0.9500
C3 C4 1.429(4)
C3 H3 0.9500
C4 C5 1.394(4)
C5 C12 1.414(4)
C5 C6 1.490(4)
C6 C11 1.378(5)
C6 C7 1.391(4)
C7 C8 1.383(5)
C7 H7 0.9500
C8 C9 1.367(5)
C8 H8 0.9500
C9 C10 1.371(5)
C9 H9 0.9500
C10 C11 1.385(5)
C10 H10 0.9500
C11 H11 0.9500
C12 C13 1.444(4)
C13 C14 1.359(4)
C13 H13 0.9500
C14 C15 1.430(4)
C14 C23 1.471(4)
C15 C16 1.192(4)
C16 C17 1.448(4)
C17 C18 1.389(4)
C17 C22 1.391(4)
C18 C19 1.385(4)
C19 C20 1.389(4)
C19 H19 0.9500
C20 C21 1.386(4)
C20 C53 1.476(4)
C21 C22 1.377(4)
C21 H21 0.9500
C22 H22 0.9500
C23 C24 1.398(4)
C24 C31 1.404(4)
C24 C25 1.497(4)
C25 C30 1.381(4)
C25 C26 1.386(4)
C26 C27 1.391(4)
C26 H26 0.9500
C27 C28 1.376(5)
C27 H27 0.9500
C28 C29 1.378(5)
C28 H28 0.9500
C29 C30 1.389(4)
C29 H29 0.9500
C30 H30 0.9500
C31 C32 1.425(4)
C32 C33 1.353(4)
C32 H32 0.9500
C33 C34 1.424(4)
C33 H33 0.9500
C34 C35 1.395(4)
C35 C42 1.405(4)
C35 C36 1.496(4)
C36 C41 1.379(5)
C36 C37 1.388(4)
C37 C38 1.390(5)
C37 H37 0.9500
C38 C39 1.371(5)
C38 H38 0.9500
C39 C40 1.368(5)
C39 H39 0.9500
C40 C41 1.375(5)
C40 H40 0.9500
C41 H41 0.9500
C42 C43 1.456(4)
C43 C44 1.332(4)
C43 H43 0.9500
C44 C45 1.449(4)
C44 H44 0.9500
C45 C46 1.397(4)
C46 C47 1.500(4)
C47 C48 1.369(5)
C47 C52 1.382(5)
C48 C49 1.383(5)
C48 H48 0.9500
C49 C50 1.365(5)
C49 H49 0.9500
C50 C51 1.362(5)
C50 H50 0.9500
C51 C52 1.389(5)
C51 H51 0.9500
C52 H52 0.9500
C53 C54 1.424(4)
C53 C57 1.426(4)
C54 C55 1.419(4)
C54 H54 0.9500
C55 C56 1.400(5)
C55 H55 0.9500
C56 C57 1.412(4)
C56 H56 0.9500
C57 H57 0.9500
C58 C62 1.402(5)
C58 C59 1.416(5)
C58 H58 0.9500
C59 C60 1.406(5)
C59 H59 0.9500
C60 C61 1.407(5)
C60 H60 0.9500
C61 C62 1.408(5)
C61 H61 0.9500
C62 H62 0.9500
C63 C108 1.395(4)
C63 C64 1.422(4)
C64 C65 1.358(4)
C64 H64 0.9500
C65 C66 1.430(4)
C65 H65 0.9500
C66 C67 1.395(4)
C67 C74 1.409(4)
C67 C68 1.497(4)
C68 C73 1.386(5)
C68 C69 1.391(5)
C69 C70 1.394(5)
C69 H69 0.9500
C70 C71 1.371(5)
C70 H70 0.9500
C71 C72 1.367(5)
C71 H71 0.9500
C72 C73 1.383(5)
C72 H72 0.9500
C73 H73 0.9500
C74 C75 1.447(4)
C75 C76 1.351(4)
C75 H75 0.9500
C76 C77 1.437(4)
C76 C85 1.471(4)
C77 C78 1.197(4)
C78 C79 1.436(4)
C79 C84 1.374(5)
C79 C80 1.380(4)
C80 C81 1.373(4)
C80 H80 0.9500
C81 C82 1.378(4)
C81 H81 0.9500
C82 C83 1.382(4)
C82 C115 1.478(4)
C83 C84 1.382(4)
C83 H83 0.9500
C84 H84 0.9500
C85 C86 1.403(4)
C86 C93 1.398(4)
C86 C87 1.503(4)
C87 C92 1.378(4)
C87 C88 1.382(4)
C88 C89 1.389(4)
C88 H88 0.9500
C89 C90 1.377(5)
C89 H89 0.9500
C90 C91 1.373(5)
C90 H90 0.9500
C91 C92 1.383(4)
C91 H91 0.9500
C92 H92 0.9500
C93 C94 1.421(4)
C94 C95 1.354(4)
C94 H94 0.9500
C95 C96 1.426(4)
C95 H95 0.9500
C96 C97 1.397(4)
C97 C104 1.408(4)
C97 C98 1.497(4)
C98 C99 1.378(5)
C98 C103 1.384(5)
C99 C100 1.380(6)
C99 H99 0.9500
C100 C101 1.371(7)
C100 H100 0.9500
C101 C102 1.343(8)
C101 H101 0.9500
C102 C103 1.400(6)
C102 H102 0.9500
C103 H103 0.9500
C104 C105 1.460(4)
C105 C106 1.336(4)
C105 H105 0.9500
C106 C107 1.448(4)
C106 H106 0.9500
C107 C108 1.401(4)
C108 C109 1.510(4)
C109 C114 1.375(4)
C109 C110 1.387(5)
C110 C111 1.382(4)
C110 H110 0.9500
C111 C112 1.369(5)
C111 H111 0.9500
C112 C113 1.372(5)
C112 H112 0.9500
C113 C114 1.389(4)
C113 H113 0.9500
C114 H114 0.9500
C115 C116 1.422(5)
C115 C119 1.426(4)
C116 C117 1.408(4)
C116 H116 0.9500
C117 C118 1.397(5)
C117 H117 0.9500
C118 C119 1.420(5)
C118 H118 0.9500
C119 H119 0.9500
C120 C121 1.410(5)
C120 C124 1.418(5)
C120 H120 0.9500
C121 C122 1.417(5)
C121 H121 0.9500
C122 C123 1.404(5)
C122 H122 0.9500
C123 C124 1.418(5)
C123 H123 0.9500
C124 H124 0.9500
C501 C502 1.506(5)
C501 H50A 0.9800
C501 H50B 0.9800
C501 H50C 0.9800
C502 C507 1.377(5)
C502 C503 1.378(5)
C503 C504 1.384(6)
C503 H503 0.9500
C504 C505 1.366(6)
C504 H504 0.9500
C505 C506 1.363(6)
C505 H505 0.9500
C506 C507 1.386(6)
C506 H506 0.9500
C507 H507 0.9500
C401 C402 1.475(6)
C401 H40A 0.9800
C401 H40B 0.9800
C401 H40C 0.9800
C402 C407 1.384(6)
C402 C403 1.394(6)
C403 C404 1.371(7)
C403 H403 0.9500
C404 C405 1.349(7)
C404 H404 0.9500
C405 C406 1.370(7)
C405 H405 0.9500
C406 C407 1.387(7)
C406 H406 0.9500
C407 H407 0.9500
C301 C302 1.489(6)
C301 H30A 0.9800
C301 H30B 0.9800
C301 H30C 0.9800
C302 C303 1.372(5)
C302 C307 1.387(6)
C303 C304 1.388(6)
C303 H303 0.9500
C304 C305 1.368(6)
C304 H304 0.9500
C305 C306 1.366(6)
C305 H305 0.9500
C306 C307 1.381(6)
C306 H306 0.9500
C307 H307 0.9500
C201 C202 1.449(8)
C201 H20A 0.9800
C201 H20B 0.9800
C201 H20C 0.9800
C202 C207 1.380(8)
C202 C203 1.419(8)
C203 C204 1.372(8)
C203 H203 0.9500
C204 C205 1.365(9)
C204 H204 0.9500
C205 C206 1.291(11)
C205 H205 0.9500
C206 C207 1.351(9)
C206 H206 0.9500
C207 H207 0.9500

loop_
_geom_torsion_atom_site_label_1
_geom_torsion_atom_site_label_2
_geom_torsion_atom_site_label_3
_geom_torsion_atom_site_label_4
_geom_torsion
C4 N1 C1 C46 179.7(3)
C4 N1 C1 C2 0.2(4)
N1 C1 C2 C3 0.0(4)
C46 C1 C2 C3 -179.5(3)
C1 C2 C3 C4 -0.2(4)
C1 N1 C4 C5 178.6(3)
C1 N1 C4 C3 -0.3(4)
C2 C3 C4 N1 0.3(4)
C2 C3 C4 C5 -178.7(3)
N1 C4 C5 C12 0.9(5)
C3 C4 C5 C12 179.6(3)
N1 C4 C5 C6 -177.6(3)
C3 C4 C5 C6 1.1(5)
C4 C5 C6 C11 107.6(4)
C12 C5 C6 C11 -71.1(4)
C4 C5 C6 C7 -72.3(4)
C12 C5 C6 C7 109.0(3)
C11 C6 C7 C8 0.9(4)
C5 C6 C7 C8 -179.2(3)
C6 C7 C8 C9 -0.3(5)
C7 C8 C9 C10 -1.0(5)
C8 C9 C10 C11 1.7(6)
C7 C6 C11 C10 -0.1(5)
C5 C6 C11 C10 180.0(3)
C9 C10 C11 C6 -1.2(6)
C23 N2 C12 C5 -178.9(3)
C23 N2 C12 C13 0.9(3)
C4 C5 C12 N2 -2.4(5)
C6 C5 C12 N2 176.2(3)
C4 C5 C12 C13 177.9(3)
C6 C5 C12 C13 -3.6(4)
N2 C12 C13 C14 -0.7(4)
C5 C12 C13 C14 179.1(3)
C12 C13 C14 C15 -179.7(3)
C12 C13 C14 C23 0.3(3)
C13 C14 C15 C16 5(7)
C23 C14 C15 C16 -176(6)
C14 C15 C16 C17 -132(7)
C15 C16 C17 C18 -154(7)
C15 C16 C17 C22 25(7)
C22 C17 C18 C19 0.6(5)
C16 C17 C18 C19 179.8(3)
C17 C18 C19 C20 0.0(6)
C18 C19 C20 C21 -0.3(5)
C18 C19 C20 C53 -178.0(3)
C19 C20 C21 C22 0.0(5)
C53 C20 C21 C22 177.7(3)
C20 C21 C22 C17 0.7(5)
C18 C17 C22 C21 -1.0(5)
C16 C17 C22 C21 179.8(3)
C12 N2 C23 C24 179.4(3)
C12 N2 C23 C14 -0.7(3)
C13 C14 C23 N2 0.2(3)
C15 C14 C23 N2 -179.7(3)
C13 C14 C23 C24 -179.8(3)
C15 C14 C23 C24 0.2(5)
N2 C23 C24 C31 -0.3(5)
C14 C23 C24 C31 179.7(3)
N2 C23 C24 C25 -178.9(3)
C14 C23 C24 C25 1.1(5)
C23 C24 C25 C30 87.8(4)
C31 C24 C25 C30 -90.9(4)
C23 C24 C25 C26 -92.4(4)
C31 C24 C25 C26 88.9(4)
C30 C25 C26 C27 -2.8(5)
C24 C25 C26 C27 177.4(3)
C25 C26 C27 C28 0.0(5)
C26 C27 C28 C29 2.1(5)
C27 C28 C29 C30 -1.4(5)
C26 C25 C30 C29 3.6(5)
C24 C25 C30 C29 -176.6(3)
C28 C29 C30 C25 -1.5(5)
C34 N3 C31 C24 -178.8(3)
C34 N3 C31 C32 0.3(4)
C23 C24 C31 N3 2.9(5)
C25 C24 C31 N3 -178.4(3)
C23 C24 C31 C32 -176.1(3)
C25 C24 C31 C32 2.6(5)
N3 C31 C32 C33 -0.5(4)
C24 C31 C32 C33 178.7(3)
C31 C32 C33 C34 0.5(4)
C31 N3 C34 C35 -179.1(3)
C31 N3 C34 C33 0.0(4)
C32 C33 C34 N3 -0.3(4)
C32 C33 C34 C35 178.7(3)
N3 C34 C35 C42 -1.2(5)
C33 C34 C35 C42 180.0(3)
N3 C34 C35 C36 -179.3(3)
C33 C34 C35 C36 1.9(5)
C34 C35 C36 C41 103.5(4)
C42 C35 C36 C41 -74.7(4)
C34 C35 C36 C37 -77.9(4)
C42 C35 C36 C37 103.9(4)
C41 C36 C37 C38 -0.6(5)
C35 C36 C37 C38 -179.2(3)
C36 C37 C38 C39 0.1(5)
C37 C38 C39 C40 0.7(5)
C38 C39 C40 C41 -1.0(6)
C39 C40 C41 C36 0.5(6)
C37 C36 C41 C40 0.3(5)
C35 C36 C41 C40 178.9(3)
C45 N4 C42 C35 -177.8(3)
C45 N4 C42 C43 1.0(4)
C34 C35 C42 N4 -4.9(5)
C36 C35 C42 N4 173.1(3)
C34 C35 C42 C43 176.4(3)
C36 C35 C42 C43 -5.6(5)
N4 C42 C43 C44 -0.8(4)
C35 C42 C43 C44 178.1(3)
C42 C43 C44 C45 0.2(4)
C42 N4 C45 C46 177.0(3)
C42 N4 C45 C44 -0.9(4)
C43 C44 C45 N4 0.5(4)
C43 C44 C45 C46 -177.5(3)
N1 C1 C46 C45 -0.7(5)
C2 C1 C46 C45 178.6(3)
N1 C1 C46 C47 178.5(3)
C2 C1 C46 C47 -2.2(5)
N4 C45 C46 C1 5.7(5)
C44 C45 C46 C1 -176.7(3)
N4 C45 C46 C47 -173.5(3)
C44 C45 C46 C47 4.1(5)
C1 C46 C47 C48 97.5(4)
C45 C46 C47 C48 -83.2(4)
C1 C46 C47 C52 -80.9(4)
C45 C46 C47 C52 98.3(4)
C52 C47 C48 C49 0.1(6)
C46 C47 C48 C49 -178.4(3)
C47 C48 C49 C50 -0.3(6)
C48 C49 C50 C51 0.7(6)
C49 C50 C51 C52 -0.8(6)
C48 C47 C52 C51 -0.2(5)
C46 C47 C52 C51 178.3(3)
C50 C51 C52 C47 0.6(6)
C21 C20 C53 C54 -162.8(3)
C19 C20 C53 C54 14.8(5)
C21 C20 C53 C57 15.0(5)
C19 C20 C53 C57 -167.4(3)
C21 C20 C53 Fe1 106.5(3)
C19 C20 C53 Fe1 -75.9(4)
C55 Fe1 C53 C54 38.0(2)
C62 Fe1 C53 C54 -117.3(2)
C56 Fe1 C53 C54 81.3(2)
C60 Fe1 C53 C54 168.0(3)
C61 Fe1 C53 C54 -159.3(2)
C58 Fe1 C53 C54 -76.4(2)
C59 Fe1 C53 C54 -44.8(5)
C57 Fe1 C53 C54 118.4(3)
C54 Fe1 C53 C57 -118.4(3)
C55 Fe1 C53 C57 -80.4(2)
C62 Fe1 C53 C57 124.4(2)
C56 Fe1 C53 C57 -37.1(2)
C60 Fe1 C53 C57 49.6(4)
C61 Fe1 C53 C57 82.3(2)
C58 Fe1 C53 C57 165.2(2)
C59 Fe1 C53 C57 -163.2(4)
C54 Fe1 C53 C20 120.5(4)
C55 Fe1 C53 C20 158.5(3)
C62 Fe1 C53 C20 3.3(3)
C56 Fe1 C53 C20 -158.2(3)
C60 Fe1 C53 C20 -71.5(5)
C61 Fe1 C53 C20 -38.8(3)
C58 Fe1 C53 C20 44.1(3)
C59 Fe1 C53 C20 75.7(6)
C57 Fe1 C53 C20 -121.1(4)
C57 C53 C54 C55 -0.1(4)
C20 C53 C54 C55 178.0(3)
Fe1 C53 C54 C55 -59.6(2)
C57 C53 C54 Fe1 59.4(2)
C20 C53 C54 Fe1 -122.4(3)
C62 Fe1 C54 C55 -160.1(2)
C56 Fe1 C54 C55 37.1(2)
C60 Fe1 C54 C55 -45.3(6)
C61 Fe1 C54 C55 167.1(3)
C58 Fe1 C54 C55 -118.0(2)
C59 Fe1 C54 C55 -76.6(3)
C57 Fe1 C54 C55 80.8(2)
C53 Fe1 C54 C55 118.9(3)
C55 Fe1 C54 C53 -118.9(3)
C62 Fe1 C54 C53 81.0(2)
C56 Fe1 C54 C53 -81.9(2)
C60 Fe1 C54 C53 -164.3(4)
C61 Fe1 C54 C53 48.1(4)
C58 Fe1 C54 C53 123.0(2)
C59 Fe1 C54 C53 164.4(2)
C57 Fe1 C54 C53 -38.19(18)
C53 C54 C55 C56 0.6(4)
Fe1 C54 C55 C56 -59.3(3)
C53 C54 C55 Fe1 60.0(2)
C54 Fe1 C55 C56 119.8(3)
C62 Fe1 C55 C56 166.5(3)
C60 Fe1 C55 C56 -75.9(2)
C61 Fe1 C55 C56 -43.2(5)
C58 Fe1 C55 C56 -159.6(2)
C59 Fe1 C55 C56 -117.1(2)
C57 Fe1 C55 C56 37.83(19)
C53 Fe1 C55 C56 81.9(2)
C62 Fe1 C55 C54 46.7(4)
C56 Fe1 C55 C54 -119.8(3)
C60 Fe1 C55 C54 164.3(2)
C61 Fe1 C55 C54 -163.0(4)
C58 Fe1 C55 C54 80.6(2)
C59 Fe1 C55 C54 123.1(2)
C57 Fe1 C55 C54 -82.0(2)
C53 Fe1 C55 C54 -37.92(19)
C54 C55 C56 C57 -0.9(4)
Fe1 C55 C56 C57 -59.9(3)
C54 C55 C56 Fe1 59.1(3)
C54 Fe1 C56 C55 -37.62(19)
C62 Fe1 C56 C55 -162.2(4)
C60 Fe1 C56 C55 123.5(2)
C61 Fe1 C56 C55 164.9(2)
C58 Fe1 C56 C55 47.5(4)
C59 Fe1 C56 C55 81.3(2)
C57 Fe1 C56 C55 -119.0(3)
C53 Fe1 C56 C55 -81.6(2)
C54 Fe1 C56 C57 81.3(2)
C55 Fe1 C56 C57 119.0(3)
C62 Fe1 C56 C57 -43.3(5)
C60 Fe1 C56 C57 -117.5(2)
C61 Fe1 C56 C57 -76.2(3)
C58 Fe1 C56 C57 166.5(3)
C59 Fe1 C56 C57 -159.8(2)
C53 Fe1 C56 C57 37.3(2)
C55 C56 C57 C53 0.8(4)
Fe1 C56 C57 C53 -58.9(2)
C55 C56 C57 Fe1 59.7(3)
C54 C53 C57 C56 -0.4(4)
C20 C53 C57 C56 -178.6(3)
Fe1 C53 C57 C56 58.7(2)
C54 C53 C57 Fe1 -59.1(2)
C20 C53 C57 Fe1 122.8(3)
C54 Fe1 C57 C56 -81.8(2)
C55 Fe1 C57 C56 -37.6(2)
C62 Fe1 C57 C56 165.0(2)
C60 Fe1 C57 C56 81.1(3)
C61 Fe1 C57 C56 123.5(2)
C58 Fe1 C57 C56 -162.4(4)
C59 Fe1 C57 C56 47.1(5)
C53 Fe1 C57 C56 -120.1(3)
C54 Fe1 C57 C53 38.24(18)
C55 Fe1 C57 C53 82.5(2)
C62 Fe1 C57 C53 -74.9(2)
C56 Fe1 C57 C53 120.1(3)
C60 Fe1 C57 C53 -158.8(2)
C61 Fe1 C57 C53 -116.4(2)
C58 Fe1 C57 C53 -42.3(5)
C59 Fe1 C57 C53 167.1(3)
C54 Fe1 C58 C62 -117.0(2)
C55 Fe1 C58 C62 -159.7(2)
C56 Fe1 C58 C62 166.3(3)
C60 Fe1 C58 C62 81.6(2)
C61 Fe1 C58 C62 37.8(2)
C59 Fe1 C58 C62 119.3(3)
C57 Fe1 C58 C62 -42.9(6)
C53 Fe1 C58 C62 -75.2(3)
C54 Fe1 C58 C59 123.6(2)
C55 Fe1 C58 C59 81.0(3)
C62 Fe1 C58 C59 -119.3(3)
C56 Fe1 C58 C59 47.0(5)
C60 Fe1 C58 C59 -37.7(2)
C61 Fe1 C58 C59 -81.5(3)
C57 Fe1 C58 C59 -162.2(4)
C53 Fe1 C58 C59 165.5(2)
C62 C58 C59 C60 0.2(4)
Fe1 C58 C59 C60 59.6(3)
C62 C58 C59 Fe1 -59.3(3)
C54 Fe1 C59 C60 165.6(2)
C55 Fe1 C59 C60 123.5(2)
C62 Fe1 C59 C60 -81.4(2)
C56 Fe1 C59 C60 81.3(3)
C61 Fe1 C59 C60 -37.6(2)
C58 Fe1 C59 C60 -118.8(3)
C57 Fe1 C59 C60 47.6(5)
C53 Fe1 C59 C60 -160.2(4)
C54 Fe1 C59 C58 -75.7(3)
C55 Fe1 C59 C58 -117.7(2)
C62 Fe1 C59 C58 37.4(2)
C56 Fe1 C59 C58 -159.9(2)
C60 Fe1 C59 C58 118.8(3)
C61 Fe1 C59 C58 81.1(2)
C57 Fe1 C59 C58 166.4(3)
C53 Fe1 C59 C58 -41.4(6)
C58 C59 C60 C61 0.1(4)
Fe1 C59 C60 C61 59.7(3)
C58 C59 C60 Fe1 -59.5(3)
C54 Fe1 C60 C59 -41.2(6)
C55 Fe1 C60 C59 -75.9(3)
C62 Fe1 C60 C59 81.5(2)
C56 Fe1 C60 C59 -117.1(2)
C61 Fe1 C60 C59 119.2(3)
C58 Fe1 C60 C59 38.0(2)
C57 Fe1 C60 C59 -159.5(2)
C53 Fe1 C60 C59 164.8(3)
C54 Fe1 C60 C61 -160.3(4)
C55 Fe1 C60 C61 165.0(2)
C62 Fe1 C60 C61 -37.6(2)
C56 Fe1 C60 C61 123.7(2)
C58 Fe1 C60 C61 -81.2(2)
C59 Fe1 C60 C61 -119.2(3)
C57 Fe1 C60 C61 81.3(3)
C53 Fe1 C60 C61 45.7(5)
C59 C60 C61 C62 -0.4(4)
Fe1 C60 C61 C62 59.4(3)
C59 C60 C61 Fe1 -59.8(3)
C54 Fe1 C61 C60 165.1(3)
C55 Fe1 C61 C60 -42.9(6)
C62 Fe1 C61 C60 119.2(3)
C56 Fe1 C61 C60 -75.7(3)
C58 Fe1 C61 C60 81.5(2)
C59 Fe1 C61 C60 37.6(2)
C57 Fe1 C61 C60 -117.3(2)
C53 Fe1 C61 C60 -160.3(2)
C54 Fe1 C61 C62 45.9(5)
C55 Fe1 C61 C62 -162.1(4)
C56 Fe1 C61 C62 165.1(2)
C60 Fe1 C61 C62 -119.2(3)
C58 Fe1 C61 C62 -37.7(2)
C59 Fe1 C61 C62 -81.6(2)
C57 Fe1 C61 C62 123.5(2)
C53 Fe1 C61 C62 80.5(2)
C59 C58 C62 C61 -0.5(4)
Fe1 C58 C62 C61 -59.9(3)
C59 C58 C62 Fe1 59.4(3)
C60 C61 C62 C58 0.6(4)
Fe1 C61 C62 C58 60.0(3)
C60 C61 C62 Fe1 -59.5(3)
C54 Fe1 C62 C58 81.0(2)
C55 Fe1 C62 C58 47.4(4)
C56 Fe1 C62 C58 -162.0(4)
C60 Fe1 C62 C58 -81.3(2)
C61 Fe1 C62 C58 -118.9(3)
C59 Fe1 C62 C58 -37.7(2)
C57 Fe1 C62 C58 165.0(2)
C53 Fe1 C62 C58 123.6(2)
C54 Fe1 C62 C61 -160.1(2)
C55 Fe1 C62 C61 166.2(3)
C56 Fe1 C62 C61 -43.1(5)
C60 Fe1 C62 C61 37.6(2)
C58 Fe1 C62 C61 118.9(3)
C59 Fe1 C62 C61 81.2(2)
C57 Fe1 C62 C61 -76.2(3)
C53 Fe1 C62 C61 -117.5(2)
C66 N5 C63 C108 -175.6(3)
C66 N5 C63 C64 1.5(4)
N5 C63 C64 C65 -0.4(4)
C108 C63 C64 C65 176.7(3)
C63 C64 C65 C66 -0.8(4)
C63 N5 C66 C67 175.1(3)
C63 N5 C66 C65 -2.0(4)
C64 C65 C66 N5 1.7(4)
C64 C65 C66 C67 -175.4(3)
N5 C66 C67 C74 0.4(5)
C65 C66 C67 C74 176.9(3)
N5 C66 C67 C68 -176.9(3)
C65 C66 C67 C68 -0.4(5)
C66 C67 C68 C73 103.7(4)
C74 C67 C68 C73 -73.8(4)
C66 C67 C68 C69 -77.2(4)
C74 C67 C68 C69 105.3(3)
C73 C68 C69 C70 1.7(4)
C67 C68 C69 C70 -177.4(3)
C68 C69 C70 C71 -0.9(5)
C69 C70 C71 C72 -0.6(5)
C70 C71 C72 C73 1.3(5)
C71 C72 C73 C68 -0.5(5)
C69 C68 C73 C72 -1.0(5)
C67 C68 C73 C72 178.2(3)
C85 N6 C74 C67 -178.0(3)
C85 N6 C74 C75 0.2(3)
C66 C67 C74 N6 -1.1(5)
C68 C67 C74 N6 176.2(3)
C66 C67 C74 C75 -179.1(3)
C68 C67 C74 C75 -1.8(4)
N6 C74 C75 C76 -0.4(3)
C67 C74 C75 C76 177.9(3)
C74 C75 C76 C77 -177.8(3)
C74 C75 C76 C85 0.3(3)
C75 C76 C77 C78 30(6)
C85 C76 C77 C78 -148(6)
C76 C77 C78 C79 -158(4)
C77 C78 C79 C84 -151(5)
C77 C78 C79 C80 27(5)
C84 C79 C80 C81 -0.2(6)
C78 C79 C80 C81 -178.9(3)
C79 C80 C81 C82 0.3(6)
C80 C81 C82 C83 0.2(6)
C80 C81 C82 C115 176.4(3)
C81 C82 C83 C84 -0.8(6)
C115 C82 C83 C84 -176.9(4)
C80 C79 C84 C83 -0.4(6)
C78 C79 C84 C83 178.2(4)
C82 C83 C84 C79 0.9(6)
C74 N6 C85 C86 -179.9(3)
C74 N6 C85 C76 0.0(3)
C75 C76 C85 N6 -0.2(3)
C77 C76 C85 N6 177.8(3)
C75 C76 C85 C86 179.7(3)
C77 C76 C85 C86 -2.2(5)
N6 C85 C86 C93 -0.9(5)
C76 C85 C86 C93 179.2(3)
N6 C85 C86 C87 -179.7(3)
C76 C85 C86 C87 0.4(5)
C93 C86 C87 C92 -89.8(4)
C85 C86 C87 C92 89.1(4)
C93 C86 C87 C88 89.3(4)
C85 C86 C87 C88 -91.7(4)
C92 C87 C88 C89 -2.9(5)
C86 C87 C88 C89 178.0(3)
C87 C88 C89 C90 0.5(5)
C88 C89 C90 C91 1.6(5)
C89 C90 C91 C92 -1.2(5)
C88 C87 C92 C91 3.3(5)
C86 C87 C92 C91 -177.6(3)
C90 C91 C92 C87 -1.2(5)
C96 N7 C93 C86 -179.3(3)
C96 N7 C93 C94 0.7(4)
C85 C86 C93 N7 -0.9(5)
C87 C86 C93 N7 178.0(3)
C85 C86 C93 C94 179.1(3)
C87 C86 C93 C94 -2.0(5)
N7 C93 C94 C95 -0.3(4)
C86 C93 C94 C95 179.8(3)
C93 C94 C95 C96 -0.3(4)
C93 N7 C96 C97 178.8(3)
C93 N7 C96 C95 -0.8(4)
C94 C95 C96 N7 0.7(4)
C94 C95 C96 C97 -178.9(3)
N7 C96 C97 C104 1.4(5)
C95 C96 C97 C104 -179.1(3)
N7 C96 C97 C98 -175.4(3)
C95 C96 C97 C98 4.1(5)
C96 C97 C98 C99 65.1(4)
C104 C97 C98 C99 -112.0(4)
C96 C97 C98 C103 -116.6(4)
C104 C97 C98 C103 66.3(4)
C103 C98 C99 C100 1.2(5)
C97 C98 C99 C100 179.5(3)
C98 C99 C100 C101 -0.2(6)
C99 C100 C101 C102 -0.9(7)
C100 C101 C102 C103 1.2(7)
C99 C98 C103 C102 -0.9(5)
C97 C98 C103 C102 -179.3(3)
C101 C102 C103 C98 -0.3(7)
C107 N8 C104 C97 -176.1(3)
C107 N8 C104 C105 1.0(3)
C96 C97 C104 N8 -1.5(5)
C98 C97 C104 N8 175.3(3)
C96 C97 C104 C105 -178.2(3)
C98 C97 C104 C105 -1.4(5)
N8 C104 C105 C106 -1.0(4)
C97 C104 C105 C106 176.2(3)
C104 C105 C106 C107 0.5(4)
C104 N8 C107 C108 179.3(3)
C104 N8 C107 C106 -0.7(3)
C105 C106 C107 N8 0.1(4)
C105 C106 C107 C108 -179.9(3)
N5 C63 C108 C107 -3.0(6)
C64 C63 C108 C107 -179.5(3)
N5 C63 C108 C109 175.8(3)
C64 C63 C108 C109 -0.8(5)
N8 C107 C108 C63 3.4(5)
C106 C107 C108 C63 -176.6(3)
N8 C107 C108 C109 -175.3(3)
C106 C107 C108 C109 4.7(5)
C63 C108 C109 C114 81.5(4)
C107 C108 C109 C114 -99.7(4)
C63 C108 C109 C110 -98.9(4)
C107 C108 C109 C110 79.9(4)
C114 C109 C110 C111 0.5(5)
C108 C109 C110 C111 -179.1(3)
C109 C110 C111 C112 -0.4(6)
C110 C111 C112 C113 -0.1(6)
C111 C112 C113 C114 0.4(5)
C110 C109 C114 C113 -0.2(5)
C108 C109 C114 C113 179.4(3)
C112 C113 C114 C109 -0.3(5)
C81 C82 C115 C116 7.3(5)
C83 C82 C115 C116 -176.7(3)
C81 C82 C115 C119 -171.1(3)
C83 C82 C115 C119 5.0(6)
C81 C82 C115 Fe2 97.2(4)
C83 C82 C115 Fe2 -86.7(4)
C117 Fe2 C115 C116 -37.3(2)
C120 Fe2 C115 C116 129.9(2)
C118 Fe2 C115 C116 -80.6(2)
C121 Fe2 C115 C116 86.8(2)
C123 Fe2 C115 C116 -159.8(7)
C124 Fe2 C115 C116 169.9(2)
C119 Fe2 C115 C116 -118.7(3)
C122 Fe2 C115 C116 52.2(3)
C117 Fe2 C115 C119 81.4(2)
C116 Fe2 C115 C119 118.7(3)
C120 Fe2 C115 C119 -111.4(2)
C118 Fe2 C115 C119 38.1(2)
C121 Fe2 C115 C119 -154.5(2)
C123 Fe2 C115 C119 -41.1(8)
C124 Fe2 C115 C119 -71.4(3)
C122 Fe2 C115 C119 170.9(3)
C117 Fe2 C115 C82 -156.7(3)
C116 Fe2 C115 C82 -119.5(4)
C120 Fe2 C115 C82 10.4(3)
C118 Fe2 C115 C82 159.9(3)
C121 Fe2 C115 C82 -32.6(3)
C123 Fe2 C115 C82 80.7(8)
C124 Fe2 C115 C82 50.4(4)
C119 Fe2 C115 C82 121.8(4)
C122 Fe2 C115 C82 -67.2(4)
C119 C115 C116 C117 0.1(4)
C82 C115 C116 C117 -178.5(3)
Fe2 C115 C116 C117 59.2(3)
C119 C115 C116 Fe2 -59.1(2)
C82 C115 C116 Fe2 122.3(3)
C120 Fe2 C116 C117 169.7(2)
C118 Fe2 C116 C117 -37.6(2)
C121 Fe2 C116 C117 129.8(2)
C123 Fe2 C116 C117 52.6(4)
C124 Fe2 C116 C117 -161.3(7)
C119 Fe2 C116 C117 -81.8(2)
C122 Fe2 C116 C117 86.8(3)
C115 Fe2 C116 C117 -119.8(3)
C117 Fe2 C116 C115 119.8(3)
C120 Fe2 C116 C115 -70.5(3)
C118 Fe2 C116 C115 82.2(2)
C121 Fe2 C116 C115 -110.3(2)
C123 Fe2 C116 C115 172.4(3)
C124 Fe2 C116 C115 -41.5(8)
C119 Fe2 C116 C115 38.06(19)
C122 Fe2 C116 C115 -153.4(2)
C115 C116 C117 C118 0.4(4)
Fe2 C116 C117 C118 60.0(3)
C115 C116 C117 Fe2 -59.5(2)
C116 Fe2 C117 C118 -118.8(3)
C120 Fe2 C117 C118 -158.5(6)
C121 Fe2 C117 C118 171.0(2)
C123 Fe2 C117 C118 88.1(2)
C124 Fe2 C117 C118 53.6(4)
C119 Fe2 C117 C118 -37.3(2)
C122 Fe2 C117 C118 130.8(2)
C115 Fe2 C117 C118 -81.3(2)
C120 Fe2 C117 C116 -39.7(8)
C118 Fe2 C117 C116 118.8(3)
C121 Fe2 C117 C116 -70.2(3)
C123 Fe2 C117 C116 -153.1(2)
C124 Fe2 C117 C116 172.4(3)
C119 Fe2 C117 C116 81.5(2)
C122 Fe2 C117 C116 -110.4(2)
C115 Fe2 C117 C116 37.5(2)
C116 C117 C118 C119 -0.8(5)
Fe2 C117 C118 C119 59.0(3)
C116 C117 C118 Fe2 -59.8(3)
C116 Fe2 C118 C117 38.0(2)
C120 Fe2 C118 C117 170.5(3)
C121 Fe2 C118 C117 -33.9(8)
C123 Fe2 C118 C117 -109.5(2)
C124 Fe2 C118 C117 -153.1(2)
C119 Fe2 C118 C117 120.2(3)
C122 Fe2 C118 C117 -69.1(3)
C115 Fe2 C118 C117 82.1(2)
C117 Fe2 C118 C119 -120.2(3)
C116 Fe2 C118 C119 -82.3(2)
C120 Fe2 C118 C119 50.3(4)
C121 Fe2 C118 C119 -154.2(6)
C123 Fe2 C118 C119 130.2(2)
C124 Fe2 C118 C119 86.6(2)
C122 Fe2 C118 C119 170.6(2)
C115 Fe2 C118 C119 -38.1(2)
C117 C118 C119 C115 0.8(4)
Fe2 C118 C119 C115 59.8(2)
C117 C118 C119 Fe2 -59.0(3)
C116 C115 C119 C118 -0.6(4)
C82 C115 C119 C118 178.0(3)
Fe2 C115 C119 C118 -59.5(3)
C116 C115 C119 Fe2 58.9(2)
C82 C115 C119 Fe2 -122.5(3)
C117 Fe2 C119 C118 36.8(2)
C116 Fe2 C119 C118 80.5(2)
C120 Fe2 C119 C118 -155.3(2)
C121 Fe2 C119 C118 169.1(3)
C123 Fe2 C119 C118 -71.1(3)
C124 Fe2 C119 C118 -111.7(2)
C122 Fe2 C119 C118 -38.2(8)
C115 Fe2 C119 C118 118.6(3)
C117 Fe2 C119 C115 -81.8(2)
C116 Fe2 C119 C115 -38.04(19)
C120 Fe2 C119 C115 86.1(2)
C118 Fe2 C119 C115 -118.6(3)
C121 Fe2 C119 C115 50.5(4)
C123 Fe2 C119 C115 170.4(2)
C124 Fe2 C119 C115 129.7(2)
C122 Fe2 C119 C115 -156.8(7)
C117 Fe2 C120 C121 -37.3(7)
C116 Fe2 C120 C121 -69.8(3)
C118 Fe2 C120 C121 172.1(3)
C123 Fe2 C120 C121 81.2(2)
C124 Fe2 C120 C121 118.9(3)
C119 Fe2 C120 C121 -153.4(2)
C122 Fe2 C120 C121 37.8(2)
C115 Fe2 C120 C121 -110.1(2)
C117 Fe2 C120 C124 -156.2(6)
C116 Fe2 C120 C124 171.3(2)
C118 Fe2 C120 C124 53.1(4)
C121 Fe2 C120 C124 -118.9(3)
C123 Fe2 C120 C124 -37.7(2)
C119 Fe2 C120 C124 87.6(2)
C122 Fe2 C120 C124 -81.2(2)
C115 Fe2 C120 C124 130.9(2)
C124 C120 C121 C122 0.1(4)
Fe2 C120 C121 C122 -59.6(3)
C124 C120 C121 Fe2 59.7(3)
C117 Fe2 C121 C120 170.3(2)
C116 Fe2 C121 C120 130.3(2)
C118 Fe2 C121 C120 -162.1(6)
C123 Fe2 C121 C120 -81.9(2)
C124 Fe2 C121 C120 -37.9(2)
C119 Fe2 C121 C120 52.6(4)
C122 Fe2 C121 C120 -119.1(3)
C115 Fe2 C121 C120 87.0(2)
C117 Fe2 C121 C122 -70.6(3)
C116 Fe2 C121 C122 -110.6(2)
C120 Fe2 C121 C122 119.1(3)
C118 Fe2 C121 C122 -43.0(8)
C123 Fe2 C121 C122 37.2(2)
C124 Fe2 C121 C122 81.2(2)
C119 Fe2 C121 C122 171.8(3)
C115 Fe2 C121 C122 -153.9(2)
C120 C121 C122 C123 0.3(4)
Fe2 C121 C122 C123 -59.1(3)
C120 C121 C122 Fe2 59.4(3)
C117 Fe2 C122 C123 -110.8(2)
C116 Fe2 C122 C123 -153.8(2)
C120 Fe2 C122 C123 82.0(2)
C118 Fe2 C122 C123 -71.4(3)
C121 Fe2 C122 C123 119.6(3)
C124 Fe2 C122 C123 37.9(2)
C119 Fe2 C122 C123 -39.8(8)
C115 Fe2 C122 C123 170.8(2)
C117 Fe2 C122 C121 129.6(2)
C116 Fe2 C122 C121 86.5(2)
C120 Fe2 C122 C121 -37.7(2)
C118 Fe2 C122 C121 168.9(2)
C123 Fe2 C122 C121 -119.6(3)
C124 Fe2 C122 C121 -81.7(2)
C119 Fe2 C122 C121 -159.4(7)
C115 Fe2 C122 C121 51.2(4)
C121 C122 C123 C124 -0.6(4)
Fe2 C122 C123 C124 -59.6(3)
C121 C122 C123 Fe2 59.0(3)
C117 Fe2 C123 C122 86.3(3)
C116 Fe2 C123 C122 50.9(4)
C120 Fe2 C123 C122 -81.3(2)
C118 Fe2 C123 C122 129.4(2)
C121 Fe2 C123 C122 -37.6(2)
C124 Fe2 C123 C122 -119.1(3)
C119 Fe2 C123 C122 170.2(2)
C115 Fe2 C123 C122 -155.5(7)
C117 Fe2 C123 C124 -154.6(2)
C116 Fe2 C123 C124 170.0(3)
C120 Fe2 C123 C124 37.8(2)
C118 Fe2 C123 C124 -111.6(3)
C121 Fe2 C123 C124 81.5(2)
C119 Fe2 C123 C124 -70.7(3)
C122 Fe2 C123 C124 119.1(3)
C115 Fe2 C123 C124 -36.4(8)
C122 C123 C124 C120 0.7(4)
Fe2 C123 C124 C120 -59.1(3)
C122 C123 C124 Fe2 59.8(3)
C121 C120 C124 C123 -0.5(4)
Fe2 C120 C124 C123 59.2(3)
C121 C120 C124 Fe2 -59.7(3)
C117 Fe2 C124 C123 50.6(4)
C116 Fe2 C124 C123 -154.3(7)
C120 Fe2 C124 C123 -119.2(3)
C118 Fe2 C124 C123 86.8(3)
C121 Fe2 C124 C123 -81.4(2)
C119 Fe2 C124 C123 130.4(2)
C122 Fe2 C124 C123 -37.5(2)
C115 Fe2 C124 C123 171.4(2)
C117 Fe2 C124 C120 169.8(3)
C116 Fe2 C124 C120 -35.1(8)
C118 Fe2 C124 C120 -154.0(2)
C121 Fe2 C124 C120 37.8(2)
C123 Fe2 C124 C120 119.2(3)
C119 Fe2 C124 C120 -110.4(2)
C122 Fe2 C124 C120 81.7(2)
C115 Fe2 C124 C120 -69.5(3)
C507 C502 C503 C504 0.0(5)
C501 C502 C503 C504 179.7(4)
C502 C503 C504 C505 1.6(6)
C503 C504 C505 C506 -1.6(6)
C504 C505 C506 C507 0.0(6)
C503 C502 C507 C506 -1.6(6)
C501 C502 C507 C506 178.7(4)
C505 C506 C507 C502 1.6(6)
C407 C402 C403 C404 0.3(7)
C401 C402 C403 C404 179.4(4)
C402 C403 C404 C405 -1.2(8)
C403 C404 C405 C406 1.4(8)
C404 C405 C406 C407 -0.7(8)
C403 C402 C407 C406 0.4(6)
C401 C402 C407 C406 -178.7(4)
C405 C406 C407 C402 -0.2(7)
C307 C302 C303 C304 -0.8(6)
C301 C302 C303 C304 177.5(4)
C302 C303 C304 C305 0.8(6)
C303 C304 C305 C306 0.2(7)
C304 C305 C306 C307 -1.2(7)
C305 C306 C307 C302 1.2(7)
C303 C302 C307 C306 -0.2(6)
C301 C302 C307 C306 -178.5(4)
C207 C202 C203 C204 3.8(8)
C201 C202 C203 C204 -176.1(5)
C202 C203 C204 C205 -1.9(9)
C203 C204 C205 C206 -2.2(11)
C204 C205 C206 C207 4.6(12)
C205 C206 C207 C202 -2.6(11)
C203 C202 C207 C206 -1.8(8)
C201 C202 C207 C206 178.1(6)
